data_7716998
loop_
_publ_author_name
'Xu, Xuejuan'
'Parmentier, Jordan'
'Gourlaouen, Christophe'
'Jacques, B&#xe9;atrice'
'Dagorne, Samuel'

_publ_section_title
;
 Low coordinate Zn(II) organocations bearing extremely bulky NHC ligands:
 structural features, air-/water-tolerance and use in hydrosilylation and
 hydrogenation catalysis.
;
_journal_issue 38
_journal_name_full 'Dalton transactions (Cambridge, England : 2003)'
_journal_page_first 15849
_journal_page_last 15858
_journal_paper_doi 10.1039/d4dt02152e
_journal_volume 53
_journal_year 2024
_chemical_formula_moiety 'C82 H66 N4 O2 Zn2, 2(C24 B F20), 2(C H2 Cl2)'
_chemical_formula_sum 'C132 H70 B2 Cl4 F40 N4 O2 Zn2'
_chemical_formula_weight 2798.08
_space_group_crystal_system triclinic
_space_group_IT_number 2
_space_group_name_Hall '-P 1'
_space_group_name_H-M_alt 'P -1'
_atom_sites_solution_hydrogens mixed
_atom_sites_solution_primary direct
_atom_sites_solution_secondary difmap
_audit_creation_method SHELXL-2018/3
_audit_update_record
;
2024-07-22 deposited with the CCDC.	2024-09-12 downloaded from the CCDC.
;
_cell_angle_alpha 82.9360(10)
_cell_angle_beta 82.6400(10)
_cell_angle_gamma 73.7800(10)
_cell_formula_units_Z 2
_cell_length_a 12.4064(4)
_cell_length_b 16.6548(5)
_cell_length_c 29.3148(11)
_cell_measurement_reflns_used 9415
_cell_measurement_temperature 120(2)
_cell_measurement_theta_max 29.37
_cell_measurement_theta_min 2.33
_cell_volume 5744.0(3)
_computing_cell_refinement 'Bruker SAINT'
_computing_data_collection 'Bruker APEX4'
_computing_data_reduction 'Bruker SAINT'
_computing_molecular_graphics 'Bruker SHELXTL'
_computing_publication_material 'Bruker SHELXTL'
_computing_structure_refinement 'SHELXL-2018/3 (Sheldrick, 2018)'
_computing_structure_solution 'SHELXT 2018/2 (Sheldrick, 2018)'
_diffrn_ambient_temperature 120(2)
_diffrn_measured_fraction_theta_full 1.000
_diffrn_measured_fraction_theta_max 0.998
_diffrn_measurement_device_type 'Bruker PHOTON-III CPAD'
_diffrn_measurement_method '\f and \w shuterless scans'
_diffrn_radiation_type MoK\a
_diffrn_radiation_wavelength 0.71073
_diffrn_reflns_av_R_equivalents 0.0899
_diffrn_reflns_av_unetI/netI 0.0528
_diffrn_reflns_Laue_measured_fraction_full 1.000
_diffrn_reflns_Laue_measured_fraction_max 0.998
_diffrn_reflns_limit_h_max 17
_diffrn_reflns_limit_h_min -17
_diffrn_reflns_limit_k_max 23
_diffrn_reflns_limit_k_min -20
_diffrn_reflns_limit_l_max 41
_diffrn_reflns_limit_l_min -41
_diffrn_reflns_number 266773
_diffrn_reflns_point_group_measured_fraction_full 1.000
_diffrn_reflns_point_group_measured_fraction_max 0.998
_diffrn_reflns_theta_full 25.242
_diffrn_reflns_theta_max 30.069
_diffrn_reflns_theta_min 1.871
_diffrn_source 'Mo-ImuS 3.0 microfocus tube'
_exptl_absorpt_coefficient_mu 0.634
_exptl_absorpt_correction_T_max 0.7446
_exptl_absorpt_correction_T_min 0.7252
_exptl_absorpt_correction_type multi-scan
_exptl_absorpt_process_details sadabs
_exptl_crystal_colour colourless
_exptl_crystal_density_diffrn 1.618
_exptl_crystal_description prism
_exptl_crystal_F_000 2808
_exptl_crystal_size_max 0.180
_exptl_crystal_size_mid 0.140
_exptl_crystal_size_min 0.120
_refine_diff_density_max 1.090
_refine_diff_density_min -0.964
_refine_diff_density_rms 0.082
_refine_ls_extinction_method none
_refine_ls_goodness_of_fit_ref 1.053
_refine_ls_hydrogen_treatment mixed
_refine_ls_matrix_type full
_refine_ls_number_parameters 1689
_refine_ls_number_reflns 33656
_refine_ls_number_restraints 2
_refine_ls_restrained_S_all 1.053
_refine_ls_R_factor_all 0.0896
_refine_ls_R_factor_gt 0.0509
_refine_ls_shift/su_max 0.003
_refine_ls_shift/su_mean 0.000
_refine_ls_structure_factor_coef Fsqd
_refine_ls_weighting_details 'w=1/[\s^2^(Fo^2^)+(0.0238P)^2^+7.8209P] where P=(Fo^2^+2Fc^2^)/3'
_refine_ls_weighting_scheme calc
_refine_ls_wR_factor_gt 0.0917
_refine_ls_wR_factor_ref 0.1091
_reflns_Friedel_coverage 0.000
_reflns_number_gt 23676
_reflns_number_total 33656
_reflns_threshold_expression 'I > 2\s(I)'
_cod_data_source_file d4dt02152e3.cif
_cod_data_source_block sdxx230509
_cod_depositor_comments 'Adding full bibliography for 7716994--7716999.cif.'
_cod_database_code 7716998
_shelx_shelxl_version_number 2018/3
_shelx_space_group_comment
;
The symmetry employed for this shelxl refinement is uniquely defined
by the following loop, which should always be used as a source of
symmetry information in preference to the above space-group names.
They are only intended as comments.
;
_shelx_estimated_absorpt_t_min 0.894
_shelx_estimated_absorpt_t_max 0.928

loop_
_space_group_symop_operation_xyz
'x, y, z'
'-x, -y, -z'

loop_
_atom_site_label
_atom_site_type_symbol
_atom_site_fract_x
_atom_site_fract_y
_atom_site_fract_z
_atom_site_U_iso_or_equiv
_atom_site_adp_type
_atom_site_occupancy
_atom_site_site_symmetry_order
_atom_site_calc_flag
_atom_site_refinement_flags_posn
_atom_site_refinement_flags_adp
_atom_site_refinement_flags_occupancy
_atom_site_disorder_assembly
_atom_site_disorder_group
C1 C 0.56995(17) 0.80868(12) 0.56435(7) 0.0137(4) Uani 1 1 d . . . . .
C2 C 0.65309(18) 0.68034(13) 0.59674(7) 0.0167(4) Uani 1 1 d . . . . .
H2 H 0.708371 0.629155 0.603447 0.020 Uiso 1 1 calc R U . . .
C3 C 0.54685(18) 0.70296(12) 0.61690(8) 0.0162(4) Uani 1 1 d . . . . .
H3 H 0.512984 0.670961 0.640603 0.019 Uiso 1 1 calc R U . . .
C4 C 0.77611(17) 0.74751(13) 0.53583(7) 0.0145(4) Uani 1 1 d . . . . .
C5 C 0.79360(17) 0.83347(12) 0.54147(8) 0.0155(4) Uani 1 1 d . . . . .
C6 C 0.77479(19) 0.86125(14) 0.58584(8) 0.0197(4) Uani 1 1 d . . . . .
H6 H 0.750357 0.827426 0.611363 0.024 Uiso 1 1 calc R U . . .
C7 C 0.7915(2) 0.93757(14) 0.59278(9) 0.0230(5) Uani 1 1 d . . . . .
H7 H 0.778917 0.955503 0.623006 0.028 Uiso 1 1 calc R U . . .
C8 C 0.8267(2) 0.98803(14) 0.55574(9) 0.0244(5) Uani 1 1 d . . . . .
H8 H 0.837117 1.040650 0.560496 0.029 Uiso 1 1 calc R U . . .
C9 C 0.8461(2) 0.96117(14) 0.51220(9) 0.0223(5) Uani 1 1 d . . . . .
H9 H 0.870998 0.995197 0.486887 0.027 Uiso 1 1 calc R U . . .
C10 C 0.82968(18) 0.88419(13) 0.50477(8) 0.0179(4) Uani 1 1 d . . . . .
H10 H 0.843248 0.866464 0.474477 0.021 Uiso 1 1 calc R U . . .
C11 C 0.87224(17) 0.67438(13) 0.55502(7) 0.0153(4) Uani 1 1 d . . . . .
C12 C 0.94947(18) 0.68651(14) 0.58209(8) 0.0185(4) Uani 1 1 d . . . . .
H12 H 0.944230 0.741436 0.589620 0.022 Uiso 1 1 calc R U . . .
C13 C 1.0345(2) 0.61886(15) 0.59827(8) 0.0232(5) Uani 1 1 d . . . . .
H13 H 1.087003 0.628124 0.616587 0.028 Uiso 1 1 calc R U . . .
C14 C 1.0432(2) 0.53839(15) 0.58793(8) 0.0234(5) Uani 1 1 d . . . . .
H14 H 1.101080 0.492441 0.599243 0.028 Uiso 1 1 calc R U . . .
C15 C 0.9669(2) 0.52524(14) 0.56093(8) 0.0229(5) Uani 1 1 d . . . . .
H15 H 0.972215 0.470072 0.553781 0.028 Uiso 1 1 calc R U . . .
C16 C 0.88275(19) 0.59255(13) 0.54431(8) 0.0188(4) Uani 1 1 d . . . . .
H16 H 0.831553 0.583083 0.525425 0.023 Uiso 1 1 calc R U . . .
C17 C 0.76873(18) 0.73246(12) 0.48579(7) 0.0153(4) Uani 1 1 d . . . . .
C18 C 0.86689(19) 0.72083(13) 0.45498(8) 0.0189(4) Uani 1 1 d . . . . .
H18 H 0.934767 0.725155 0.464977 0.023 Uiso 1 1 calc R U . . .
C19 C 0.8659(2) 0.70310(14) 0.41010(8) 0.0219(5) Uani 1 1 d . . . . .
H19 H 0.932520 0.696793 0.389357 0.026 Uiso 1 1 calc R U . . .
C20 C 0.7683(2) 0.69451(14) 0.39527(8) 0.0228(5) Uani 1 1 d . . . . .
H20 H 0.768002 0.682138 0.364516 0.027 Uiso 1 1 calc R U . . .
C21 C 0.6715(2) 0.70408(14) 0.42558(8) 0.0219(5) Uani 1 1 d . . . . .
H21 H 0.604592 0.697468 0.415810 0.026 Uiso 1 1 calc R U . . .
C22 C 0.67203(19) 0.72339(13) 0.47041(8) 0.0187(4) Uani 1 1 d . . . . .
H22 H 0.604843 0.730489 0.490861 0.022 Uiso 1 1 calc R U . . .
C23 C 0.37747(17) 0.83257(13) 0.60951(7) 0.0147(4) Uani 1 1 d . . . . .
C24 C 0.30061(18) 0.82773(13) 0.57334(8) 0.0157(4) Uani 1 1 d . . . . .
C25 C 0.3400(2) 0.79163(15) 0.53210(8) 0.0220(5) Uani 1 1 d . . . . .
H25 H 0.418929 0.771881 0.524107 0.026 Uiso 1 1 calc R U . . .
C26 C 0.2655(2) 0.78396(17) 0.50233(9) 0.0278(5) Uani 1 1 d . . . . .
H26 H 0.293922 0.759091 0.474229 0.033 Uiso 1 1 calc R U . . .
C27 C 0.1505(2) 0.81226(15) 0.51335(9) 0.0264(5) Uani 1 1 d . . . . .
H27 H 0.099721 0.806911 0.492984 0.032 Uiso 1 1 calc R U . . .
C28 C 0.11001(19) 0.84846(14) 0.55429(9) 0.0223(5) Uani 1 1 d . . . . .
H28 H 0.030949 0.868011 0.562055 0.027 Uiso 1 1 calc R U . . .
C29 C 0.18384(19) 0.85646(13) 0.58414(8) 0.0184(4) Uani 1 1 d . . . . .
H29 H 0.154945 0.881631 0.612122 0.022 Uiso 1 1 calc R U . . .
C30 C 0.33311(18) 0.79334(13) 0.65611(8) 0.0175(4) Uani 1 1 d . . . . .
C31 C 0.3018(2) 0.71857(14) 0.65677(9) 0.0226(5) Uani 1 1 d . . . . .
H31 H 0.308105 0.693685 0.628735 0.027 Uiso 1 1 calc R U . . .
C32 C 0.2619(2) 0.68033(16) 0.69755(10) 0.0312(6) Uani 1 1 d . . . . .
H32 H 0.241542 0.629447 0.697431 0.037 Uiso 1 1 calc R U . . .
C33 C 0.2517(3) 0.71655(19) 0.73858(10) 0.0392(7) Uani 1 1 d . . . . .
H33 H 0.225143 0.690323 0.766721 0.047 Uiso 1 1 calc R U . . .
C34 C 0.2805(3) 0.79097(19) 0.73830(10) 0.0385(7) Uani 1 1 d . . . . .
H34 H 0.272449 0.816225 0.766332 0.046 Uiso 1 1 calc R U . . .
C35 C 0.3212(2) 0.82932(16) 0.69749(8) 0.0261(5) Uani 1 1 d . . . . .
H35 H 0.340880 0.880383 0.697850 0.031 Uiso 1 1 calc R U . . .
C36 C 0.38620(18) 0.92228(13) 0.61266(7) 0.0149(4) Uani 1 1 d . . . . .
C37 C 0.31273(19) 0.99400(13) 0.59331(8) 0.0182(4) Uani 1 1 d . . . . .
H37 H 0.255635 0.988852 0.576026 0.022 Uiso 1 1 calc R U . . .
C38 C 0.3226(2) 1.07368(13) 0.59921(8) 0.0206(5) Uani 1 1 d . . . . .
H38 H 0.272027 1.122321 0.585943 0.025 Uiso 1 1 calc R U . . .
C39 C 0.4054(2) 1.08213(14) 0.62419(8) 0.0216(5) Uani 1 1 d . . . . .
H39 H 0.411913 1.136349 0.628003 0.026 Uiso 1 1 calc R U . . .
C40 C 0.4788(2) 1.01109(14) 0.64366(8) 0.0199(4) Uani 1 1 d . . . . .
H40 H 0.535390 1.016612 0.661130 0.024 Uiso 1 1 calc R U . . .
C41 C 0.46995(19) 0.93225(13) 0.63770(8) 0.0180(4) Uani 1 1 d . . . . .
H41 H 0.521468 0.883952 0.650788 0.022 Uiso 1 1 calc R U . . .
C42 C 0.16548(18) 0.36281(13) 0.92360(7) 0.0157(4) Uani 1 1 d . . . . .
C43 C 0.3190(2) 0.28394(14) 0.88458(8) 0.0221(5) Uani 1 1 d . . . . .
H43 H 0.395563 0.258212 0.874707 0.027 Uiso 1 1 calc R U . . .
C44 C 0.22741(19) 0.27434(14) 0.86822(8) 0.0213(5) Uani 1 1 d . . . . .
H44 H 0.227192 0.240372 0.844479 0.026 Uiso 1 1 calc R U . . .
C45 C 0.35161(18) 0.36581(13) 0.94851(8) 0.0172(4) Uani 1 1 d . . . . .
C46 C 0.29519(18) 0.35622(14) 0.99809(8) 0.0180(4) Uani 1 1 d . . . . .
C47 C 0.2659(2) 0.28139(14) 1.01407(8) 0.0231(5) Uani 1 1 d . . . . .
H47 H 0.279087 0.238388 0.993922 0.028 Uiso 1 1 calc R U . . .
C48 C 0.2180(2) 0.26950(16) 1.05878(9) 0.0277(5) Uani 1 1 d . . . . .
H48 H 0.199023 0.218403 1.069212 0.033 Uiso 1 1 calc R U . . .
C49 C 0.1976(2) 0.33230(16) 1.08852(9) 0.0276(5) Uani 1 1 d . . . . .
H49 H 0.165511 0.324006 1.119363 0.033 Uiso 1 1 calc R U . . .
C50 C 0.2242(2) 0.40669(15) 1.07290(9) 0.0266(5) Uani 1 1 d . . . . .
H50 H 0.209671 0.449793 1.093083 0.032 Uiso 1 1 calc R U . . .
C51 C 0.27215(19) 0.41928(14) 1.02795(8) 0.0200(4) Uani 1 1 d . . . . .
H51 H 0.289266 0.471052 1.017539 0.024 Uiso 1 1 calc R U . . .
C52 C 0.35552(19) 0.45694(14) 0.93252(8) 0.0181(4) Uani 1 1 d . . . . .
C53 C 0.2801(2) 0.51164(14) 0.90449(8) 0.0211(5) Uani 1 1 d . . . . .
H53 H 0.221913 0.493196 0.894449 0.025 Uiso 1 1 calc R U . . .
C54 C 0.2877(2) 0.59323(15) 0.89067(8) 0.0248(5) Uani 1 1 d . . . . .
H54 H 0.234780 0.629790 0.871555 0.030 Uiso 1 1 calc R U . . .
C55 C 0.3723(2) 0.62093(15) 0.90484(9) 0.0256(5) Uani 1 1 d . . . . .
H55 H 0.378301 0.676300 0.895389 0.031 Uiso 1 1 calc R U . . .
C56 C 0.4482(2) 0.56695(16) 0.93293(9) 0.0264(5) Uani 1 1 d . . . . .
H56 H 0.506443 0.585532 0.942786 0.032 Uiso 1 1 calc R U . . .
C57 C 0.4400(2) 0.48600(15) 0.94686(8) 0.0229(5) Uani 1 1 d . . . . .
H57 H 0.492391 0.449917 0.966350 0.027 Uiso 1 1 calc R U . . .
C58 C 0.47234(19) 0.30704(14) 0.94225(9) 0.0222(5) Uani 1 1 d . . . . .
C59 C 0.5391(2) 0.31712(17) 0.90065(10) 0.0289(6) Uani 1 1 d . . . . .
H59 H 0.512076 0.362451 0.878372 0.035 Uiso 1 1 calc R U . . .
C60 C 0.6443(2) 0.26146(18) 0.89177(11) 0.0374(7) Uani 1 1 d . . . . .
H60 H 0.687769 0.267932 0.863110 0.045 Uiso 1 1 calc R U . . .
C61 C 0.6860(2) 0.19672(19) 0.92438(13) 0.0463(9) Uani 1 1 d . . . . .
H61 H 0.757626 0.158302 0.918117 0.056 Uiso 1 1 calc R U . . .
C62 C 0.6231(2) 0.18819(18) 0.96604(13) 0.0436(8) Uani 1 1 d . . . . .
H62 H 0.652420 0.144453 0.988799 0.052 Uiso 1 1 calc R U . . .
C63 C 0.5166(2) 0.24334(16) 0.97511(11) 0.0317(6) Uani 1 1 d . . . . .
H63 H 0.474271 0.237041 1.004075 0.038 Uiso 1 1 calc R U . . .
C64 C 0.01343(18) 0.33014(13) 0.88479(8) 0.0169(4) Uani 1 1 d . . . . .
C65 C 0.01338(18) 0.25846(14) 0.85580(8) 0.0192(4) Uani 1 1 d . . . . .
C66 C 0.0403(2) 0.26744(15) 0.80814(8) 0.0240(5) Uani 1 1 d . . . . .
H66 H 0.056599 0.317731 0.793951 0.029 Uiso 1 1 calc R U . . .
C67 C 0.0437(2) 0.20363(16) 0.78120(9) 0.0287(6) Uani 1 1 d . . . . .
H67 H 0.063310 0.210098 0.748809 0.034 Uiso 1 1 calc R U . . .
C68 C 0.0184(2) 0.13044(17) 0.80148(10) 0.0315(6) Uani 1 1 d . . . . .
H68 H 0.019987 0.086924 0.783074 0.038 Uiso 1 1 calc R U . . .
C69 C -0.0089(2) 0.12138(16) 0.84842(10) 0.0310(6) Uani 1 1 d . . . . .
H69 H -0.025902 0.071195 0.862346 0.037 Uiso 1 1 calc R U . . .
C70 C -0.0120(2) 0.18474(14) 0.87590(9) 0.0229(5) Uani 1 1 d . . . . .
H70 H -0.031297 0.177711 0.908279 0.028 Uiso 1 1 calc R U . . .
C71 C -0.04977(19) 0.31958(14) 0.93289(8) 0.0190(4) Uani 1 1 d . . . . .
C72 C 0.0051(2) 0.26211(14) 0.96677(8) 0.0219(5) Uani 1 1 d . . . . .
H72 H 0.083465 0.235989 0.961102 0.026 Uiso 1 1 calc R U . . .
C73 C -0.0520(2) 0.24213(16) 1.00857(9) 0.0273(5) Uani 1 1 d . . . . .
H73 H -0.013123 0.202423 1.031103 0.033 Uiso 1 1 calc R U . . .
C74 C -0.1662(2) 0.28047(16) 1.01727(9) 0.0292(6) Uani 1 1 d . . . . .
H74 H -0.206230 0.266693 1.045659 0.035 Uiso 1 1 calc R U . . .
C75 C -0.2214(2) 0.33874(16) 0.98446(9) 0.0295(6) Uani 1 1 d . . . . .
H75 H -0.299368 0.365625 0.990639 0.035 Uiso 1 1 calc R U . . .
C76 C -0.1644(2) 0.35861(14) 0.94254(9) 0.0230(5) Uani 1 1 d . . . . .
H76 H -0.203608 0.398920 0.920318 0.028 Uiso 1 1 calc R U . . .
C77 C -0.03472(18) 0.41468(14) 0.85716(8) 0.0179(4) Uani 1 1 d . . . . .
C78 C -0.13731(19) 0.42817(14) 0.83863(8) 0.0218(5) Uani 1 1 d . . . . .
H78 H -0.176084 0.385600 0.843776 0.026 Uiso 1 1 calc R U . . .
C79 C -0.1833(2) 0.50256(15) 0.81292(8) 0.0245(5) Uani 1 1 d . . . . .
H79 H -0.254316 0.511383 0.801436 0.029 Uiso 1 1 calc R U . . .
C80 C -0.1258(2) 0.56458(15) 0.80381(8) 0.0247(5) Uani 1 1 d . . . . .
H80 H -0.157280 0.615790 0.786242 0.030 Uiso 1 1 calc R U . . .
C81 C -0.0227(2) 0.55064(15) 0.82062(8) 0.0240(5) Uani 1 1 d . . . . .
H81 H 0.017956 0.592024 0.814005 0.029 Uiso 1 1 calc R U . . .
C82 C 0.02241(19) 0.47633(14) 0.84722(8) 0.0205(5) Uani 1 1 d . . . . .
H82 H 0.093344 0.467768 0.858724 0.025 Uiso 1 1 calc R U . . .
C83 C 0.3492(2) 0.95210(15) 0.87371(8) 0.0255(5) Uani 1 1 d . . . . .
C84 C 0.2798(2) 0.90038(17) 0.87315(9) 0.0291(6) Uani 1 1 d . . . . .
C85 C 0.1762(2) 0.9091(2) 0.89897(10) 0.0420(8) Uani 1 1 d . . . . .
C86 C 0.1381(3) 0.9724(3) 0.92769(11) 0.0547(10) Uani 1 1 d . . . . .
C87 C 0.2015(3) 1.0266(2) 0.92902(10) 0.0502(10) Uani 1 1 d . . . . .
C88 C 0.3026(3) 1.01726(17) 0.90201(9) 0.0361(7) Uani 1 1 d . . . . .
C89 C 0.5706(2) 0.95262(14) 0.87333(9) 0.0268(5) Uani 1 1 d . . . . .
C90 C 0.5689(3) 0.94215(16) 0.92106(10) 0.0345(7) Uani 1 1 d . . . . .
C91 C 0.6559(3) 0.94815(18) 0.94433(11) 0.0503(9) Uani 1 1 d . . . . .
C92 C 0.7520(4) 0.9624(2) 0.91972(14) 0.0596(11) Uani 1 1 d . . . . .
C93 C 0.7611(3) 0.96829(18) 0.87240(13) 0.0479(9) Uani 1 1 d . . . . .
C94 C 0.6717(2) 0.96307(16) 0.85074(10) 0.0327(6) Uani 1 1 d . . . . .
C95 C 0.4339(2) 1.03551(14) 0.80569(8) 0.0217(5) Uani 1 1 d . . . . .
C96 C 0.4632(2) 1.11046(15) 0.80476(8) 0.0252(5) Uani 1 1 d . . . . .
C97 C 0.4250(2) 1.18018(15) 0.77401(9) 0.0286(6) Uani 1 1 d . . . . .
C98 C 0.3521(2) 1.17776(16) 0.74307(9) 0.0308(6) Uani 1 1 d . . . . .
C99 C 0.3176(2) 1.10624(16) 0.74332(8) 0.0266(5) Uani 1 1 d . . . . .
C100 C 0.3581(2) 1.03827(14) 0.77412(8) 0.0225(5) Uani 1 1 d . . . . .
C101 C 0.52241(18) 0.86314(13) 0.81645(8) 0.0175(4) Uani 1 1 d . . . . .
C102 C 0.55546(19) 0.85621(14) 0.76977(8) 0.0196(4) Uani 1 1 d . . . . .
C103 C 0.5932(2) 0.78040(14) 0.75023(8) 0.0207(5) Uani 1 1 d . . . . .
C104 C 0.60235(19) 0.70677(13) 0.77780(8) 0.0194(4) Uani 1 1 d . . . . .
C105 C 0.57838(19) 0.70920(13) 0.82486(8) 0.0182(4) Uani 1 1 d . . . . .
C106 C 0.54011(19) 0.78596(14) 0.84273(7) 0.0179(4) Uani 1 1 d . . . . .
C107 C 0.55048(18) 0.42054(13) 0.70198(8) 0.0165(4) Uani 1 1 d . . . . .
C108 C 0.44921(19) 0.41245(14) 0.69035(9) 0.0210(5) Uani 1 1 d . . . . .
C109 C 0.3474(2) 0.43524(15) 0.71690(10) 0.0284(6) Uani 1 1 d . . . . .
C110 C 0.3441(2) 0.46552(17) 0.75869(10) 0.0347(6) Uani 1 1 d . . . . .
C111 C 0.4418(2) 0.47203(16) 0.77290(9) 0.0296(6) Uani 1 1 d . . . . .
C112 C 0.54140(19) 0.44940(14) 0.74501(8) 0.0197(4) Uani 1 1 d . . . . .
C113 C 0.77314(18) 0.42150(13) 0.68159(7) 0.0146(4) Uani 1 1 d . . . . .
C114 C 0.88300(18) 0.37542(13) 0.68753(8) 0.0169(4) Uani 1 1 d . . . . .
C115 C 0.96738(18) 0.41001(14) 0.69528(8) 0.0189(4) Uani 1 1 d . . . . .
C116 C 0.94593(18) 0.49523(14) 0.69642(8) 0.0184(4) Uani 1 1 d . . . . .
C117 C 0.83909(19) 0.54479(13) 0.68967(8) 0.0172(4) Uani 1 1 d . . . . .
C118 C 0.75706(17) 0.50756(13) 0.68288(7) 0.0153(4) Uani 1 1 d . . . . .
C119 C 0.66058(19) 0.42526(13) 0.61355(8) 0.0173(4) Uani 1 1 d . . . . .
C120 C 0.5784(2) 0.49127(14) 0.59489(8) 0.0205(5) Uani 1 1 d . . . . .
C121 C 0.5816(2) 0.52077(15) 0.54850(9) 0.0259(5) Uani 1 1 d . . . . .
C122 C 0.6707(2) 0.48415(16) 0.51809(8) 0.0289(6) Uani 1 1 d . . . . .
C123 C 0.7559(2) 0.41926(16) 0.53490(8) 0.0261(5) Uani 1 1 d . . . . .
C124 C 0.7492(2) 0.39232(14) 0.58118(8) 0.0203(5) Uani 1 1 d . . . . .
C125 C 0.69012(18) 0.28558(13) 0.67671(8) 0.0168(4) Uani 1 1 d . . . . .
C126 C 0.66891(19) 0.23591(14) 0.64623(8) 0.0203(5) Uani 1 1 d . . . . .
C127 C 0.6810(2) 0.15042(14) 0.65563(9) 0.0243(5) Uani 1 1 d . . . . .
C128 C 0.7138(2) 0.11043(14) 0.69709(10) 0.0283(6) Uani 1 1 d . . . . .
C129 C 0.7337(2) 0.15699(15) 0.72952(9) 0.0267(5) Uani 1 1 d . . . . .
C130 C 0.72019(19) 0.24195(14) 0.71886(8) 0.0206(5) Uani 1 1 d . . . . .
C131 C 0.9250(5) 0.8450(3) 0.75475(17) 0.0921(17) Uani 1 1 d D . . . .
H13A H 0.861464 0.896127 0.757674 0.110 Uiso 1 1 calc R U . A 1
H13B H 0.992988 0.862460 0.740934 0.110 Uiso 1 1 calc R U . A 1
C132 C 1.0283(3) 0.10256(18) 0.66072(10) 0.0377(7) Uani 1 1 d . . . . .
H13C H 1.100903 0.117090 0.659008 0.045 Uiso 1 1 calc R U . . .
H13D H 0.970936 0.143655 0.678933 0.045 Uiso 1 1 calc R U . . .
N1 N 0.66695(14) 0.74536(10) 0.56447(6) 0.0136(3) Uani 1 1 d . . . . .
N2 N 0.49635(14) 0.78150(10) 0.59663(6) 0.0135(3) Uani 1 1 d . . . . .
N3 N 0.27979(15) 0.33877(11) 0.91869(6) 0.0164(4) Uani 1 1 d . . . . .
N4 N 0.13382(15) 0.32282(11) 0.89221(6) 0.0162(4) Uani 1 1 d . . . . .
O1 O 0.56093(14) 1.02925(10) 0.51978(6) 0.0208(3) Uani 1 1 d . . . . .
O2 O -0.03674(15) 0.44443(11) 1.02338(6) 0.0224(4) Uani 1 1 d . . . . .
B1 B 0.4699(2) 0.95036(16) 0.84242(9) 0.0222(5) Uani 1 1 d . . . . .
B2 B 0.6682(2) 0.38843(15) 0.66850(9) 0.0158(5) Uani 1 1 d . . . . .
F1 F 0.30947(12) 0.83547(9) 0.84608(5) 0.0307(3) Uani 1 1 d . . . . .
F2 F 0.11321(15) 0.85662(14) 0.89517(7) 0.0577(6) Uani 1 1 d . . . . .
F3 F 0.03837(17) 0.98230(18) 0.95310(7) 0.0852(9) Uani 1 1 d . . . . .
F4 F 0.16387(19) 1.09055(14) 0.95626(7) 0.0752(8) Uani 1 1 d . . . . .
F5 F 0.35922(17) 1.07494(10) 0.90425(6) 0.0460(5) Uani 1 1 d . . . . .
F6 F 0.48060(16) 0.92436(10) 0.94814(5) 0.0410(4) Uani 1 1 d . . . . .
F7 F 0.6477(2) 0.93802(13) 0.99078(7) 0.0736(7) Uani 1 1 d . . . . .
F8 F 0.8374(2) 0.96814(16) 0.94191(10) 0.0940(10) Uani 1 1 d . . . . .
F9 F 0.85593(18) 0.97986(13) 0.84746(9) 0.0701(7) Uani 1 1 d . . . . .
F10 F 0.68465(13) 0.97103(10) 0.80399(6) 0.0354(4) Uani 1 1 d . . . . .
F11 F 0.53095(14) 1.12113(9) 0.83457(5) 0.0336(4) Uani 1 1 d . . . . .
F12 F 0.45799(15) 1.25040(9) 0.77503(6) 0.0404(4) Uani 1 1 d . . . . .
F13 F 0.31386(16) 1.24514(10) 0.71318(6) 0.0460(4) Uani 1 1 d . . . . .
F14 F 0.24436(13) 1.10305(10) 0.71391(5) 0.0362(4) Uani 1 1 d . . . . .
F15 F 0.32002(12) 0.96987(9) 0.77254(5) 0.0275(3) Uani 1 1 d . . . . .
F16 F 0.55131(12) 0.92512(8) 0.73961(5) 0.0265(3) Uani 1 1 d . . . . .
F17 F 0.62037(13) 0.77856(9) 0.70438(5) 0.0306(3) Uani 1 1 d . . . . .
F18 F 0.63333(13) 0.63290(8) 0.75933(5) 0.0280(3) Uani 1 1 d . . . . .
F19 F 0.59095(12) 0.63706(8) 0.85238(5) 0.0248(3) Uani 1 1 d . . . . .
F20 F 0.51454(12) 0.78411(8) 0.88924(4) 0.0237(3) Uani 1 1 d . . . . .
F21 F 0.44738(12) 0.38048(9) 0.65024(5) 0.0275(3) Uani 1 1 d . . . . .
F22 F 0.25292(12) 0.42788(11) 0.70212(7) 0.0446(4) Uani 1 1 d . . . . .
F23 F 0.24548(14) 0.48872(13) 0.78523(7) 0.0566(5) Uani 1 1 d . . . . .
F24 F 0.44074(16) 0.50004(12) 0.81421(6) 0.0484(5) Uani 1 1 d . . . . .
F25 F 0.63315(12) 0.45646(9) 0.76287(5) 0.0257(3) Uani 1 1 d . . . . .
F26 F 0.91556(11) 0.29098(8) 0.68506(5) 0.0221(3) Uani 1 1 d . . . . .
F27 F 1.07178(11) 0.35989(8) 0.70124(5) 0.0242(3) Uani 1 1 d . . . . .
F28 F 1.02699(11) 0.52980(9) 0.70361(5) 0.0252(3) Uani 1 1 d . . . . .
F29 F 0.81657(11) 0.62888(8) 0.68955(5) 0.0231(3) Uani 1 1 d . . . . .
F30 F 0.65328(10) 0.55944(7) 0.67705(4) 0.0173(3) Uani 1 1 d . . . . .
F31 F 0.48771(11) 0.53279(8) 0.62165(5) 0.0241(3) Uani 1 1 d . . . . .
F32 F 0.49869(14) 0.58585(9) 0.53298(6) 0.0368(4) Uani 1 1 d . . . . .
F33 F 0.67524(16) 0.51210(11) 0.47320(5) 0.0431(4) Uani 1 1 d . . . . .
F34 F 0.84515(14) 0.38271(10) 0.50629(5) 0.0364(4) Uani 1 1 d . . . . .
F35 F 0.83652(11) 0.32810(9) 0.59483(5) 0.0252(3) Uani 1 1 d . . . . .
F36 F 0.63380(12) 0.26848(8) 0.60441(5) 0.0256(3) Uani 1 1 d . . . . .
F37 F 0.66030(14) 0.10705(9) 0.62318(6) 0.0350(4) Uani 1 1 d . . . . .
F38 F 0.72687(15) 0.02721(9) 0.70607(6) 0.0424(4) Uani 1 1 d . . . . .
F39 F 0.76575(15) 0.11931(10) 0.77057(6) 0.0393(4) Uani 1 1 d . . . . .
F40 F 0.73796(12) 0.28418(9) 0.75249(5) 0.0256(3) Uani 1 1 d . . . . .
Zn1 Zn 0.53190(2) 0.92157(2) 0.53023(2) 0.01731(6) Uani 1 1 d . . . . .
Zn2 Zn 0.07204(2) 0.43596(2) 0.97065(2) 0.01800(6) Uani 1 1 d . . . . .
Cl1 Cl 0.9507(3) 0.7883(2) 0.81361(14) 0.0964(10) Uani 0.5 1 d D . P B 1
Cl2 Cl 0.8958(7) 0.7844(4) 0.72119(18) 0.1169(13) Uani 0.5 1 d . . P B 1
Cl1B Cl 0.8893(3) 0.7841(2) 0.79992(14) 0.0964(10) Uani 0.5 1 d . . P B 2
Cl2B Cl 0.9161(7) 0.8035(4) 0.70009(18) 0.1169(13) Uani 0.5 1 d D . P B 2
Cl3 Cl 0.98840(7) 0.11055(6) 0.60480(3) 0.0500(2) Uani 1 1 d . . . . .
Cl4 Cl 1.04251(12) 0.00294(6) 0.68880(4) 0.0812(4) Uani 1 1 d . . . . .
H2A H -0.072(3) 0.414(2) 1.0314(13) 0.061(12) Uiso 1 1 d . . . . .
H1 H 0.608(3) 1.044(2) 0.5295(12) 0.053(11) Uiso 1 1 d . . . . .

loop_
_atom_site_aniso_label
_atom_site_aniso_U_11
_atom_site_aniso_U_22
_atom_site_aniso_U_33
_atom_site_aniso_U_23
_atom_site_aniso_U_13
_atom_site_aniso_U_12
C1 0.0135(9) 0.0124(9) 0.0148(10) -0.0011(7) -0.0022(8) -0.0023(7)
C2 0.0191(10) 0.0114(9) 0.0174(11) 0.0016(8) -0.0016(8) -0.0021(8)
C3 0.0183(10) 0.0104(9) 0.0181(11) 0.0015(8) -0.0016(8) -0.0021(8)
C4 0.0124(9) 0.0132(9) 0.0170(10) -0.0002(8) -0.0007(8) -0.0028(7)
C5 0.0134(10) 0.0118(9) 0.0210(11) -0.0012(8) -0.0033(8) -0.0022(7)
C6 0.0185(11) 0.0182(10) 0.0219(12) -0.0029(9) -0.0016(9) -0.0036(8)
C7 0.0233(12) 0.0199(11) 0.0266(13) -0.0087(9) -0.0051(10) -0.0029(9)
C8 0.0235(12) 0.0144(10) 0.0375(14) -0.0042(9) -0.0093(10) -0.0051(9)
C9 0.0217(11) 0.0174(10) 0.0298(13) 0.0039(9) -0.0086(10) -0.0086(9)
C10 0.0170(10) 0.0156(10) 0.0213(11) -0.0005(8) -0.0057(9) -0.0037(8)
C11 0.0142(10) 0.0158(10) 0.0135(10) 0.0000(8) 0.0010(8) -0.0018(8)
C12 0.0164(10) 0.0194(10) 0.0185(11) 0.0001(8) -0.0013(8) -0.0039(8)
C13 0.0187(11) 0.0256(12) 0.0237(12) 0.0031(9) -0.0064(9) -0.0039(9)
C14 0.0186(11) 0.0212(11) 0.0231(12) 0.0059(9) 0.0002(9) 0.0025(9)
C15 0.0224(12) 0.0159(10) 0.0258(13) -0.0011(9) 0.0021(10) 0.0002(9)
C16 0.0180(11) 0.0153(10) 0.0217(12) -0.0023(8) -0.0013(9) -0.0023(8)
C17 0.0179(10) 0.0113(9) 0.0159(10) -0.0010(8) -0.0006(8) -0.0031(8)
C18 0.0177(11) 0.0181(10) 0.0196(11) -0.0022(8) 0.0002(9) -0.0033(8)
C19 0.0240(12) 0.0192(11) 0.0178(11) -0.0032(9) 0.0037(9) -0.0001(9)
C20 0.0309(13) 0.0178(10) 0.0177(11) -0.0045(9) -0.0041(10) -0.0014(9)
C21 0.0261(12) 0.0201(11) 0.0207(12) -0.0039(9) -0.0056(9) -0.0058(9)
C22 0.0177(10) 0.0184(10) 0.0194(11) -0.0029(8) -0.0008(9) -0.0038(8)
C23 0.0126(9) 0.0140(9) 0.0163(10) -0.0020(8) -0.0009(8) -0.0016(7)
C24 0.0169(10) 0.0123(9) 0.0181(11) -0.0004(8) -0.0020(8) -0.0047(8)
C25 0.0186(11) 0.0252(11) 0.0225(12) -0.0052(9) 0.0002(9) -0.0059(9)
C26 0.0291(13) 0.0356(14) 0.0223(13) -0.0094(10) -0.0035(10) -0.0111(11)
C27 0.0258(12) 0.0269(12) 0.0306(14) -0.0003(10) -0.0110(10) -0.0113(10)
C28 0.0166(11) 0.0195(11) 0.0309(13) 0.0017(9) -0.0056(9) -0.0054(9)
C29 0.0182(10) 0.0157(10) 0.0211(11) -0.0012(8) -0.0005(9) -0.0049(8)
C30 0.0150(10) 0.0177(10) 0.0172(11) 0.0003(8) 0.0003(8) -0.0019(8)
C31 0.0225(12) 0.0196(11) 0.0242(12) -0.0016(9) 0.0005(9) -0.0047(9)
C32 0.0341(14) 0.0244(12) 0.0332(15) 0.0052(10) 0.0048(11) -0.0117(11)
C33 0.0497(18) 0.0415(16) 0.0249(14) 0.0058(12) 0.0072(13) -0.0184(14)
C34 0.0546(19) 0.0428(16) 0.0186(13) -0.0019(11) 0.0047(12) -0.0182(14)
C35 0.0308(13) 0.0278(12) 0.0199(12) -0.0026(10) 0.0005(10) -0.0092(10)
C36 0.0151(10) 0.0136(9) 0.0144(10) -0.0015(8) 0.0011(8) -0.0020(8)
C37 0.0186(11) 0.0166(10) 0.0185(11) -0.0013(8) -0.0041(9) -0.0028(8)
C38 0.0236(11) 0.0124(10) 0.0235(12) 0.0001(8) -0.0050(9) -0.0008(8)
C39 0.0285(12) 0.0152(10) 0.0211(12) -0.0012(8) -0.0024(10) -0.0062(9)
C40 0.0226(11) 0.0191(10) 0.0195(11) -0.0012(8) -0.0057(9) -0.0066(9)
C41 0.0188(11) 0.0160(10) 0.0183(11) 0.0006(8) -0.0033(9) -0.0036(8)
C42 0.0161(10) 0.0157(9) 0.0147(10) -0.0034(8) 0.0001(8) -0.0030(8)
C43 0.0191(11) 0.0237(11) 0.0225(12) -0.0114(9) 0.0029(9) -0.0022(9)
C44 0.0186(11) 0.0241(11) 0.0207(12) -0.0115(9) 0.0011(9) -0.0020(9)
C45 0.0158(10) 0.0190(10) 0.0181(11) -0.0044(8) -0.0011(8) -0.0059(8)
C46 0.0143(10) 0.0204(10) 0.0182(11) -0.0014(8) -0.0021(8) -0.0025(8)
C47 0.0261(12) 0.0193(11) 0.0232(12) -0.0022(9) -0.0030(10) -0.0044(9)
C48 0.0342(14) 0.0229(12) 0.0255(13) 0.0027(10) 0.0001(11) -0.0104(10)
C49 0.0321(14) 0.0296(13) 0.0186(12) -0.0003(10) 0.0008(10) -0.0061(11)
C50 0.0337(14) 0.0239(12) 0.0209(12) -0.0035(9) -0.0006(10) -0.0060(10)
C51 0.0220(11) 0.0183(10) 0.0193(11) -0.0024(8) -0.0017(9) -0.0043(9)
C52 0.0183(11) 0.0191(10) 0.0162(11) -0.0046(8) 0.0042(8) -0.0054(8)
C53 0.0206(11) 0.0240(11) 0.0190(11) -0.0040(9) 0.0023(9) -0.0076(9)
C54 0.0278(13) 0.0237(12) 0.0206(12) -0.0011(9) 0.0022(10) -0.0057(10)
C55 0.0302(13) 0.0220(11) 0.0245(13) -0.0036(9) 0.0082(10) -0.0112(10)
C56 0.0248(12) 0.0311(13) 0.0270(13) -0.0064(10) 0.0062(10) -0.0157(10)
C57 0.0209(11) 0.0280(12) 0.0213(12) -0.0044(9) -0.0003(9) -0.0092(9)
C58 0.0157(11) 0.0216(11) 0.0301(13) -0.0093(9) -0.0008(9) -0.0040(9)
C59 0.0200(12) 0.0339(14) 0.0345(15) -0.0129(11) 0.0025(10) -0.0084(10)
C60 0.0214(13) 0.0400(16) 0.0535(19) -0.0221(14) 0.0099(12) -0.0109(11)
C61 0.0152(12) 0.0326(15) 0.089(3) -0.0191(16) 0.0078(14) -0.0027(11)
C62 0.0220(13) 0.0257(14) 0.079(2) -0.0008(14) -0.0070(15) 0.0001(11)
C63 0.0199(12) 0.0265(13) 0.0479(17) -0.0032(12) -0.0040(11) -0.0046(10)
C64 0.0146(10) 0.0193(10) 0.0175(11) -0.0051(8) -0.0008(8) -0.0044(8)
C65 0.0150(10) 0.0203(10) 0.0228(12) -0.0072(9) -0.0031(9) -0.0027(8)
C66 0.0262(12) 0.0217(11) 0.0226(12) -0.0074(9) -0.0014(10) -0.0020(9)
C67 0.0297(13) 0.0293(13) 0.0244(13) -0.0110(10) -0.0070(10) 0.0018(10)
C68 0.0316(14) 0.0287(13) 0.0363(15) -0.0157(11) -0.0108(12) -0.0031(11)
C69 0.0350(14) 0.0247(12) 0.0379(15) -0.0078(11) -0.0090(12) -0.0112(11)
C70 0.0223(12) 0.0228(11) 0.0258(13) -0.0053(9) -0.0049(10) -0.0069(9)
C71 0.0197(11) 0.0201(10) 0.0185(11) -0.0053(8) -0.0001(9) -0.0065(9)
C72 0.0207(11) 0.0222(11) 0.0225(12) -0.0034(9) 0.0008(9) -0.0060(9)
C73 0.0312(13) 0.0277(12) 0.0245(13) -0.0004(10) -0.0005(10) -0.0122(10)
C74 0.0361(14) 0.0260(12) 0.0248(13) -0.0038(10) 0.0110(11) -0.0127(11)
C75 0.0260(13) 0.0258(12) 0.0332(15) -0.0057(10) 0.0093(11) -0.0055(10)
C76 0.0217(11) 0.0198(11) 0.0256(13) -0.0050(9) 0.0028(10) -0.0038(9)
C77 0.0162(10) 0.0187(10) 0.0172(11) -0.0051(8) 0.0000(8) -0.0011(8)
C78 0.0205(11) 0.0212(11) 0.0247(12) -0.0076(9) -0.0043(9) -0.0040(9)
C79 0.0235(12) 0.0262(12) 0.0231(12) -0.0061(9) -0.0071(10) -0.0017(9)
C80 0.0279(13) 0.0229(11) 0.0200(12) 0.0015(9) -0.0052(10) -0.0014(10)
C81 0.0251(12) 0.0236(11) 0.0222(12) 0.0009(9) 0.0022(10) -0.0078(9)
C82 0.0187(11) 0.0238(11) 0.0185(11) -0.0014(9) -0.0011(9) -0.0054(9)
C83 0.0311(13) 0.0226(11) 0.0148(11) 0.0003(9) -0.0005(10) 0.0041(10)
C84 0.0257(13) 0.0325(13) 0.0206(12) 0.0039(10) 0.0016(10) 0.0015(10)
C85 0.0247(14) 0.0585(19) 0.0297(15) 0.0165(14) 0.0019(12) -0.0003(13)
C86 0.0325(17) 0.078(3) 0.0252(16) 0.0101(16) 0.0095(13) 0.0196(17)
C87 0.053(2) 0.0507(19) 0.0182(14) -0.0051(13) 0.0004(13) 0.0310(16)
C88 0.0480(17) 0.0280(13) 0.0194(13) -0.0025(10) -0.0054(12) 0.0121(12)
C89 0.0420(15) 0.0137(10) 0.0266(13) -0.0024(9) -0.0125(11) -0.0063(10)
C90 0.0577(19) 0.0180(12) 0.0283(14) -0.0017(10) -0.0199(13) -0.0041(12)
C91 0.091(3) 0.0249(14) 0.0412(18) 0.0016(12) -0.0434(19) -0.0105(16)
C92 0.086(3) 0.0341(17) 0.076(3) 0.0101(16) -0.062(2) -0.0274(18)
C93 0.054(2) 0.0276(14) 0.072(2) 0.0130(14) -0.0352(18) -0.0222(14)
C94 0.0430(16) 0.0199(12) 0.0404(16) 0.0057(11) -0.0215(13) -0.0128(11)
C95 0.0274(12) 0.0168(10) 0.0181(11) -0.0017(8) -0.0023(9) -0.0012(9)
C96 0.0318(13) 0.0208(11) 0.0209(12) -0.0027(9) -0.0044(10) -0.0027(10)
C97 0.0369(14) 0.0160(11) 0.0286(14) 0.0008(9) 0.0004(11) -0.0029(10)
C98 0.0362(15) 0.0216(12) 0.0236(13) 0.0043(10) -0.0009(11) 0.0068(10)
C99 0.0240(12) 0.0314(13) 0.0172(12) -0.0024(10) -0.0027(9) 0.0044(10)
C100 0.0255(12) 0.0198(11) 0.0195(12) -0.0040(9) -0.0010(9) -0.0014(9)
C101 0.0175(10) 0.0184(10) 0.0171(11) -0.0023(8) -0.0024(8) -0.0051(8)
C102 0.0221(11) 0.0176(10) 0.0165(11) 0.0016(8) -0.0021(9) -0.0024(8)
C103 0.0234(11) 0.0246(11) 0.0108(10) -0.0028(8) -0.0019(9) -0.0006(9)
C104 0.0182(11) 0.0162(10) 0.0222(12) -0.0055(8) -0.0027(9) -0.0002(8)
C105 0.0197(11) 0.0160(10) 0.0178(11) 0.0013(8) -0.0006(9) -0.0048(8)
C106 0.0195(11) 0.0206(10) 0.0131(10) -0.0024(8) 0.0000(8) -0.0052(8)
C107 0.0154(10) 0.0129(9) 0.0207(11) -0.0027(8) 0.0010(8) -0.0036(8)
C108 0.0177(11) 0.0158(10) 0.0308(13) -0.0042(9) -0.0016(9) -0.0059(8)
C109 0.0129(11) 0.0222(12) 0.0486(17) -0.0005(11) 0.0006(11) -0.0053(9)
C110 0.0206(13) 0.0319(14) 0.0446(17) -0.0064(12) 0.0191(12) -0.0046(10)
C111 0.0318(14) 0.0280(13) 0.0258(13) -0.0085(10) 0.0105(11) -0.0061(11)
C112 0.0197(11) 0.0207(11) 0.0188(11) -0.0030(9) 0.0023(9) -0.0066(9)
C113 0.0156(10) 0.0156(9) 0.0119(10) -0.0016(7) 0.0016(8) -0.0043(8)
C114 0.0180(10) 0.0136(9) 0.0174(11) -0.0013(8) -0.0002(8) -0.0024(8)
C115 0.0126(10) 0.0226(11) 0.0189(11) -0.0009(9) -0.0015(8) -0.0011(8)
C116 0.0151(10) 0.0259(11) 0.0171(11) -0.0030(9) -0.0006(8) -0.0103(9)
C117 0.0214(11) 0.0147(10) 0.0160(11) -0.0023(8) 0.0004(8) -0.0062(8)
C118 0.0127(10) 0.0167(10) 0.0148(10) -0.0012(8) 0.0004(8) -0.0019(8)
C119 0.0215(11) 0.0161(10) 0.0173(11) -0.0024(8) -0.0028(9) -0.0091(8)
C120 0.0260(12) 0.0181(10) 0.0206(11) -0.0023(9) -0.0055(9) -0.0096(9)
C121 0.0350(14) 0.0209(11) 0.0260(13) 0.0040(9) -0.0142(11) -0.0120(10)
C122 0.0475(16) 0.0287(13) 0.0174(12) 0.0036(10) -0.0065(11) -0.0227(12)
C123 0.0347(14) 0.0283(12) 0.0197(12) -0.0055(10) 0.0035(10) -0.0169(11)
C124 0.0238(11) 0.0186(10) 0.0198(11) -0.0032(9) -0.0003(9) -0.0080(9)
C125 0.0157(10) 0.0147(9) 0.0204(11) -0.0034(8) 0.0031(8) -0.0059(8)
C126 0.0205(11) 0.0179(10) 0.0216(12) -0.0038(9) 0.0042(9) -0.0056(9)
C127 0.0242(12) 0.0174(11) 0.0333(14) -0.0101(10) 0.0057(10) -0.0093(9)
C128 0.0278(13) 0.0128(10) 0.0419(16) -0.0017(10) 0.0039(11) -0.0053(9)
C129 0.0256(12) 0.0226(12) 0.0296(14) 0.0073(10) -0.0012(10) -0.0073(10)
C130 0.0191(11) 0.0190(10) 0.0249(12) -0.0027(9) -0.0002(9) -0.0074(9)
C131 0.123(4) 0.050(2) 0.099(4) 0.002(2) 0.023(3) -0.034(3)
C132 0.0445(17) 0.0341(15) 0.0372(16) -0.0094(12) 0.0011(13) -0.0145(13)
N1 0.0131(8) 0.0127(8) 0.0143(9) 0.0006(6) -0.0002(7) -0.0038(6)
N2 0.0132(8) 0.0117(8) 0.0142(9) 0.0002(6) -0.0015(7) -0.0015(6)
N3 0.0147(9) 0.0169(8) 0.0170(9) -0.0056(7) 0.0012(7) -0.0030(7)
N4 0.0150(9) 0.0165(8) 0.0164(9) -0.0039(7) -0.0006(7) -0.0023(7)
O1 0.0218(8) 0.0176(8) 0.0237(9) 0.0040(6) -0.0070(7) -0.0068(6)
O2 0.0235(9) 0.0192(8) 0.0239(9) -0.0071(7) 0.0065(7) -0.0066(7)
B1 0.0319(15) 0.0153(11) 0.0184(13) -0.0019(9) -0.0054(11) -0.0032(10)
B2 0.0168(11) 0.0129(10) 0.0175(12) -0.0033(9) -0.0004(9) -0.0035(9)
F1 0.0273(8) 0.0322(8) 0.0328(9) -0.0011(6) -0.0004(6) -0.0101(6)
F2 0.0292(9) 0.0873(15) 0.0485(12) 0.0244(10) 0.0025(8) -0.0182(10)
F3 0.0370(11) 0.138(2) 0.0416(12) 0.0079(13) 0.0194(9) 0.0237(12)
F4 0.0807(15) 0.0738(14) 0.0321(10) -0.0217(10) -0.0055(10) 0.0501(12)
F5 0.0770(13) 0.0215(8) 0.0296(9) -0.0090(7) -0.0132(9) 0.0093(8)
F6 0.0658(12) 0.0320(9) 0.0190(8) -0.0015(6) -0.0099(8) -0.0010(8)
F7 0.134(2) 0.0522(12) 0.0424(12) -0.0002(9) -0.0584(13) -0.0175(13)
F8 0.127(2) 0.0777(16) 0.110(2) 0.0278(14) -0.0962(19) -0.0599(16)
F9 0.0580(13) 0.0603(13) 0.1083(19) 0.0278(12) -0.0438(13) -0.0416(11)
F10 0.0360(9) 0.0328(8) 0.0401(10) 0.0062(7) -0.0083(7) -0.0158(7)
F11 0.0491(10) 0.0193(7) 0.0361(9) -0.0018(6) -0.0162(7) -0.0103(7)
F12 0.0546(11) 0.0176(7) 0.0455(10) 0.0051(7) -0.0021(8) -0.0086(7)
F13 0.0598(12) 0.0303(9) 0.0354(10) 0.0136(7) -0.0111(8) 0.0042(8)
F14 0.0308(8) 0.0458(9) 0.0238(8) -0.0025(7) -0.0090(7) 0.0054(7)
F15 0.0291(8) 0.0282(7) 0.0259(8) -0.0054(6) -0.0070(6) -0.0057(6)
F16 0.0372(8) 0.0190(7) 0.0180(7) 0.0030(5) 0.0009(6) -0.0023(6)
F17 0.0414(9) 0.0271(7) 0.0138(7) -0.0029(6) -0.0009(6) 0.0060(6)
F18 0.0380(8) 0.0182(7) 0.0246(8) -0.0082(6) -0.0039(6) 0.0008(6)
F19 0.0314(8) 0.0159(6) 0.0231(7) 0.0018(5) 0.0018(6) -0.0033(5)
F20 0.0323(8) 0.0215(7) 0.0143(7) -0.0005(5) 0.0013(6) -0.0042(6)
F21 0.0232(7) 0.0276(7) 0.0362(8) -0.0091(6) -0.0082(6) -0.0092(6)
F22 0.0145(7) 0.0411(9) 0.0798(14) -0.0070(9) -0.0033(8) -0.0099(7)
F23 0.0273(9) 0.0663(13) 0.0674(14) -0.0175(10) 0.0292(9) -0.0083(9)
F24 0.0525(11) 0.0615(12) 0.0290(9) -0.0226(8) 0.0187(8) -0.0140(9)
F25 0.0285(8) 0.0338(8) 0.0189(7) -0.0084(6) 0.0004(6) -0.0135(6)
F26 0.0184(6) 0.0144(6) 0.0318(8) -0.0038(5) -0.0024(6) -0.0010(5)
F27 0.0127(6) 0.0266(7) 0.0308(8) -0.0030(6) -0.0033(6) -0.0005(5)
F28 0.0187(7) 0.0301(7) 0.0315(8) -0.0059(6) -0.0030(6) -0.0129(6)
F29 0.0251(7) 0.0155(6) 0.0310(8) -0.0039(5) -0.0020(6) -0.0089(5)
F30 0.0156(6) 0.0149(6) 0.0203(7) -0.0005(5) -0.0033(5) -0.0019(5)
F31 0.0229(7) 0.0182(6) 0.0292(8) -0.0026(5) -0.0063(6) -0.0003(5)
F32 0.0473(10) 0.0283(8) 0.0357(9) 0.0109(7) -0.0216(8) -0.0096(7)
F33 0.0709(13) 0.0467(10) 0.0181(8) 0.0076(7) -0.0076(8) -0.0295(9)
F34 0.0455(10) 0.0434(9) 0.0219(8) -0.0093(7) 0.0142(7) -0.0194(8)
F35 0.0222(7) 0.0262(7) 0.0241(7) -0.0042(6) 0.0039(6) -0.0031(6)
F36 0.0366(8) 0.0229(7) 0.0210(7) -0.0057(5) -0.0019(6) -0.0129(6)
F37 0.0454(9) 0.0231(7) 0.0421(9) -0.0156(7) 0.0046(7) -0.0169(7)
F38 0.0567(11) 0.0137(7) 0.0567(11) 0.0037(7) -0.0029(9) -0.0132(7)
F39 0.0493(10) 0.0287(8) 0.0400(10) 0.0161(7) -0.0144(8) -0.0144(7)
F40 0.0325(8) 0.0246(7) 0.0218(7) 0.0012(6) -0.0064(6) -0.0110(6)
Zn1 0.01730(12) 0.01281(11) 0.01883(13) 0.00361(9) -0.00126(10) -0.00153(9)
Zn2 0.01647(12) 0.01849(12) 0.01797(13) -0.00717(10) 0.00211(10) -0.00229(10)
Cl1 0.136(3) 0.0459(7) 0.097(2) 0.0103(10) 0.0205(18) -0.0284(16)
Cl2 0.155(3) 0.101(3) 0.111(4) -0.019(3) -0.039(4) -0.0466(19)
Cl1B 0.136(3) 0.0459(7) 0.097(2) 0.0103(10) 0.0205(18) -0.0284(16)
Cl2B 0.155(3) 0.101(3) 0.111(4) -0.019(3) -0.039(4) -0.0466(19)
Cl3 0.0418(4) 0.0737(6) 0.0413(4) -0.0020(4) -0.0095(3) -0.0254(4)
Cl4 0.1449(11) 0.0363(5) 0.0500(6) 0.0025(4) 0.0135(6) -0.0167(6)

loop_
_atom_type_symbol
_atom_type_description
_atom_type_scat_dispersion_real
_atom_type_scat_dispersion_imag
_atom_type_scat_source
C C 0.0033 0.0016 'International Tables Vol C Tables 4.2.6.8 and 6.1.1.4'
H H 0.0000 0.0000 'International Tables Vol C Tables 4.2.6.8 and 6.1.1.4'
N N 0.0061 0.0033 'International Tables Vol C Tables 4.2.6.8 and 6.1.1.4'
O O 0.0106 0.0060 'International Tables Vol C Tables 4.2.6.8 and 6.1.1.4'
B B 0.0013 0.0007 'International Tables Vol C Tables 4.2.6.8 and 6.1.1.4'
F F 0.0171 0.0103 'International Tables Vol C Tables 4.2.6.8 and 6.1.1.4'
Zn Zn 0.2839 1.4301 'International Tables Vol C Tables 4.2.6.8 and 6.1.1.4'
Cl Cl 0.1484 0.1585 'International Tables Vol C Tables 4.2.6.8 and 6.1.1.4'

loop_
_geom_angle_atom_site_label_1
_geom_angle_atom_site_label_2
_geom_angle_atom_site_label_3
_geom_angle
_geom_angle_site_symmetry_1
_geom_angle_site_symmetry_3
_geom_angle_publ_flag
N2 C1 N1 105.04(17) . . ?
N2 C1 Zn1 122.75(14) . . ?
N1 C1 Zn1 132.12(15) . . ?
C3 C2 N1 107.26(18) . . ?
C3 C2 H2 126.4 . . ?
N1 C2 H2 126.4 . . ?
C2 C3 N2 106.94(18) . . ?
C2 C3 H3 126.5 . . ?
N2 C3 H3 126.5 . . ?
N1 C4 C17 109.63(17) . . ?
N1 C4 C5 105.23(16) . . ?
C17 C4 C5 114.48(17) . . ?
N1 C4 C11 108.63(16) . . ?
C17 C4 C11 107.29(16) . . ?
C5 C4 C11 111.45(17) . . ?
C10 C5 C6 118.4(2) . . ?
C10 C5 C4 123.03(19) . . ?
C6 C5 C4 118.53(19) . . ?
C7 C6 C5 120.6(2) . . ?
C7 C6 H6 119.7 . . ?
C5 C6 H6 119.7 . . ?
C6 C7 C8 120.4(2) . . ?
C6 C7 H7 119.8 . . ?
C8 C7 H7 119.8 . . ?
C9 C8 C7 119.5(2) . . ?
C9 C8 H8 120.3 . . ?
C7 C8 H8 120.3 . . ?
C8 C9 C10 120.7(2) . . ?
C8 C9 H9 119.7 . . ?
C10 C9 H9 119.7 . . ?
C5 C10 C9 120.4(2) . . ?
C5 C10 H10 119.8 . . ?
C9 C10 H10 119.8 . . ?
C12 C11 C16 118.3(2) . . ?
C12 C11 C4 122.80(19) . . ?
C16 C11 C4 118.94(19) . . ?
C11 C12 C13 120.6(2) . . ?
C11 C12 H12 119.7 . . ?
C13 C12 H12 119.7 . . ?
C14 C13 C12 120.6(2) . . ?
C14 C13 H13 119.7 . . ?
C12 C13 H13 119.7 . . ?
C13 C14 C15 119.5(2) . . ?
C13 C14 H14 120.3 . . ?
C15 C14 H14 120.3 . . ?
C14 C15 C16 120.1(2) . . ?
C14 C15 H15 119.9 . . ?
C16 C15 H15 119.9 . . ?
C15 C16 C11 120.9(2) . . ?
C15 C16 H16 119.5 . . ?
C11 C16 H16 119.5 . . ?
C22 C17 C18 118.1(2) . . ?
C22 C17 C4 123.28(19) . . ?
C18 C17 C4 118.44(19) . . ?
C19 C18 C17 120.7(2) . . ?
C19 C18 H18 119.7 . . ?
C17 C18 H18 119.7 . . ?
C18 C19 C20 120.4(2) . . ?
C18 C19 H19 119.8 . . ?
C20 C19 H19 119.8 . . ?
C21 C20 C19 119.5(2) . . ?
C21 C20 H20 120.2 . . ?
C19 C20 H20 120.2 . . ?
C20 C21 C22 120.0(2) . . ?
C20 C21 H21 120.0 . . ?
C22 C21 H21 120.0 . . ?
C17 C22 C21 121.3(2) . . ?
C17 C22 H22 119.4 . . ?
C21 C22 H22 119.4 . . ?
N2 C23 C24 109.75(17) . . ?
N2 C23 C36 105.53(16) . . ?
C24 C23 C36 113.45(17) . . ?
N2 C23 C30 108.46(16) . . ?
C24 C23 C30 107.28(17) . . ?
C36 C23 C30 112.27(17) . . ?
C25 C24 C29 118.3(2) . . ?
C25 C24 C23 123.76(19) . . ?
C29 C24 C23 117.84(19) . . ?
C24 C25 C26 120.9(2) . . ?
C24 C25 H25 119.6 . . ?
C26 C25 H25 119.6 . . ?
C27 C26 C25 120.4(2) . . ?
C27 C26 H26 119.8 . . ?
C25 C26 H26 119.8 . . ?
C26 C27 C28 119.4(2) . . ?
C26 C27 H27 120.3 . . ?
C28 C27 H27 120.3 . . ?
C27 C28 C29 120.5(2) . . ?
C27 C28 H28 119.7 . . ?
C29 C28 H28 119.7 . . ?
C28 C29 C24 120.5(2) . . ?
C28 C29 H29 119.7 . . ?
C24 C29 H29 119.7 . . ?
C35 C30 C31 118.3(2) . . ?
C35 C30 C23 123.1(2) . . ?
C31 C30 C23 118.6(2) . . ?
C32 C31 C30 121.2(2) . . ?
C32 C31 H31 119.4 . . ?
C30 C31 H31 119.4 . . ?
C31 C32 C33 119.8(2) . . ?
C31 C32 H32 120.1 . . ?
C33 C32 H32 120.1 . . ?
C34 C33 C32 119.6(2) . . ?
C34 C33 H33 120.2 . . ?
C32 C33 H33 120.2 . . ?
C33 C34 C35 120.8(3) . . ?
C33 C34 H34 119.6 . . ?
C35 C34 H34 119.6 . . ?
C34 C35 C30 120.4(2) . . ?
C34 C35 H35 119.8 . . ?
C30 C35 H35 119.8 . . ?
C37 C36 C41 118.30(19) . . ?
C37 C36 C23 123.34(19) . . ?
C41 C36 C23 118.32(18) . . ?
C36 C37 C38 120.3(2) . . ?
C36 C37 H37 119.9 . . ?
C38 C37 H37 119.9 . . ?
C39 C38 C37 120.5(2) . . ?
C39 C38 H38 119.7 . . ?
C37 C38 H38 119.8 . . ?
C38 C39 C40 119.7(2) . . ?
C38 C39 H39 120.2 . . ?
C40 C39 H39 120.2 . . ?
C41 C40 C39 120.1(2) . . ?
C41 C40 H40 120.0 . . ?
C39 C40 H40 120.0 . . ?
C40 C41 C36 121.2(2) . . ?
C40 C41 H41 119.4 . . ?
C36 C41 H41 119.4 . . ?
N4 C42 N3 105.18(18) . . ?
N4 C42 Zn2 129.94(16) . . ?
N3 C42 Zn2 124.78(16) . . ?
C44 C43 N3 106.5(2) . . ?
C44 C43 H43 126.7 . . ?
N3 C43 H43 126.7 . . ?
C43 C44 N4 107.5(2) . . ?
C43 C44 H44 126.3 . . ?
N4 C44 H44 126.3 . . ?
N3 C45 C46 104.89(17) . . ?
N3 C45 C52 109.79(18) . . ?
C46 C45 C52 112.87(17) . . ?
N3 C45 C58 107.70(17) . . ?
C46 C45 C58 112.47(19) . . ?
C52 C45 C58 108.92(18) . . ?
C51 C46 C47 118.5(2) . . ?
C51 C46 C45 122.4(2) . . ?
C47 C46 C45 119.1(2) . . ?
C48 C47 C46 120.8(2) . . ?
C48 C47 H47 119.6 . . ?
C46 C47 H47 119.6 . . ?
C47 C48 C49 120.1(2) . . ?
C47 C48 H48 120.0 . . ?
C49 C48 H48 120.0 . . ?
C50 C49 C48 119.6(2) . . ?
C50 C49 H49 120.2 . . ?
C48 C49 H49 120.2 . . ?
C49 C50 C51 120.8(2) . . ?
C49 C50 H50 119.6 . . ?
C51 C50 H50 119.6 . . ?
C50 C51 C46 120.3(2) . . ?
C50 C51 H51 119.9 . . ?
C46 C51 H51 119.9 . . ?
C53 C52 C57 117.9(2) . . ?
C53 C52 C45 123.6(2) . . ?
C57 C52 C45 118.5(2) . . ?
C52 C53 C54 121.4(2) . . ?
C52 C53 H53 119.3 . . ?
C54 C53 H53 119.3 . . ?
C55 C54 C53 120.0(2) . . ?
C55 C54 H54 120.0 . . ?
C53 C54 H54 120.0 . . ?
C56 C55 C54 119.2(2) . . ?
C56 C55 H55 120.4 . . ?
C54 C55 H55 120.4 . . ?
C55 C56 C57 120.7(2) . . ?
C55 C56 H56 119.6 . . ?
C57 C56 H56 119.6 . . ?
C56 C57 C52 120.7(2) . . ?
C56 C57 H57 119.6 . . ?
C52 C57 H57 119.6 . . ?
C63 C58 C59 118.3(2) . . ?
C63 C58 C45 123.2(2) . . ?
C59 C58 C45 118.4(2) . . ?
C60 C59 C58 120.6(3) . . ?
C60 C59 H59 119.7 . . ?
C58 C59 H59 119.7 . . ?
C61 C60 C59 120.3(3) . . ?
C61 C60 H60 119.9 . . ?
C59 C60 H60 119.9 . . ?
C62 C61 C60 119.6(3) . . ?
C62 C61 H61 120.2 . . ?
C60 C61 H61 120.2 . . ?
C61 C62 C63 120.5(3) . . ?
C61 C62 H62 119.7 . . ?
C63 C62 H62 119.7 . . ?
C58 C63 C62 120.5(3) . . ?
C58 C63 H63 119.7 . . ?
C62 C63 H63 119.7 . . ?
N4 C64 C71 106.73(17) . . ?
N4 C64 C77 108.99(17) . . ?
C71 C64 C77 114.05(18) . . ?
N4 C64 C65 107.99(17) . . ?
C71 C64 C65 110.39(18) . . ?
C77 C64 C65 108.51(18) . . ?
C66 C65 C70 118.8(2) . . ?
C66 C65 C64 119.1(2) . . ?
C70 C65 C64 122.1(2) . . ?
C67 C66 C65 120.7(2) . . ?
C67 C66 H66 119.7 . . ?
C65 C66 H66 119.7 . . ?
C68 C67 C66 120.1(2) . . ?
C68 C67 H67 119.9 . . ?
C66 C67 H67 119.9 . . ?
C69 C68 C67 119.5(2) . . ?
C69 C68 H68 120.3 . . ?
C67 C68 H68 120.3 . . ?
C68 C69 C70 121.0(2) . . ?
C68 C69 H69 119.5 . . ?
C70 C69 H69 119.5 . . ?
C69 C70 C65 119.9(2) . . ?
C69 C70 H70 120.0 . . ?
C65 C70 H70 120.0 . . ?
C72 C71 C76 118.1(2) . . ?
C72 C71 C64 119.2(2) . . ?
C76 C71 C64 122.3(2) . . ?
C73 C72 C71 121.6(2) . . ?
C73 C72 H72 119.2 . . ?
C71 C72 H72 119.2 . . ?
C74 C73 C72 119.6(2) . . ?
C74 C73 H73 120.2 . . ?
C72 C73 H73 120.2 . . ?
C75 C74 C73 119.6(2) . . ?
C75 C74 H74 120.2 . . ?
C73 C74 H74 120.2 . . ?
C74 C75 C76 120.9(2) . . ?
C74 C75 H75 119.6 . . ?
C76 C75 H75 119.6 . . ?
C75 C76 C71 120.3(2) . . ?
C75 C76 H76 119.9 . . ?
C71 C76 H76 119.9 . . ?
C82 C77 C78 118.1(2) . . ?
C82 C77 C64 123.0(2) . . ?
C78 C77 C64 118.8(2) . . ?
C79 C78 C77 121.0(2) . . ?
C79 C78 H78 119.5 . . ?
C77 C78 H78 119.5 . . ?
C78 C79 C80 120.2(2) . . ?
C78 C79 H79 119.9 . . ?
C80 C79 H79 119.9 . . ?
C81 C80 C79 119.1(2) . . ?
C81 C80 H80 120.4 . . ?
C79 C80 H80 120.4 . . ?
C80 C81 C82 120.5(2) . . ?
C80 C81 H81 119.8 . . ?
C82 C81 H81 119.8 . . ?
C77 C82 C81 121.0(2) . . ?
C77 C82 H82 119.5 . . ?
C81 C82 H82 119.5 . . ?
C84 C83 C88 113.0(3) . . ?
C84 C83 B1 128.3(2) . . ?
C88 C83 B1 118.5(2) . . ?
F1 C84 C83 121.2(2) . . ?
F1 C84 C85 114.4(3) . . ?
C83 C84 C85 124.5(3) . . ?
F2 C85 C86 120.7(3) . . ?
F2 C85 C84 120.0(3) . . ?
C86 C85 C84 119.3(3) . . ?
F3 C86 C87 120.3(4) . . ?
F3 C86 C85 120.6(4) . . ?
C87 C86 C85 119.0(3) . . ?
F4 C87 C86 119.8(3) . . ?
F4 C87 C88 120.1(4) . . ?
C86 C87 C88 120.0(3) . . ?
F5 C88 C87 116.5(3) . . ?
F5 C88 C83 119.4(3) . . ?
C87 C88 C83 124.1(3) . . ?
C94 C89 C90 113.7(3) . . ?
C94 C89 B1 118.9(2) . . ?
C90 C89 B1 127.3(3) . . ?
F6 C90 C91 115.2(3) . . ?
F6 C90 C89 121.4(3) . . ?
C91 C90 C89 123.5(3) . . ?
F7 C91 C92 120.4(3) . . ?
F7 C91 C90 120.0(4) . . ?
C92 C91 C90 119.6(3) . . ?
F8 C92 C93 120.3(4) . . ?
F8 C92 C91 120.2(4) . . ?
C93 C92 C91 119.4(3) . . ?
F9 C93 C92 120.5(3) . . ?
F9 C93 C94 120.6(3) . . ?
C92 C93 C94 118.9(3) . . ?
F10 C94 C93 116.2(3) . . ?
F10 C94 C89 119.1(2) . . ?
C93 C94 C89 124.7(3) . . ?
C100 C95 C96 113.3(2) . . ?
C100 C95 B1 119.0(2) . . ?
C96 C95 B1 127.4(2) . . ?
F11 C96 C97 114.5(2) . . ?
F11 C96 C95 121.8(2) . . ?
C97 C96 C95 123.7(2) . . ?
F12 C97 C98 120.1(2) . . ?
F12 C97 C96 120.2(2) . . ?
C98 C97 C96 119.8(2) . . ?
F13 C98 C97 120.4(2) . . ?
F13 C98 C99 120.5(3) . . ?
C97 C98 C99 119.1(2) . . ?
F14 C99 C98 120.1(2) . . ?
F14 C99 C100 120.5(2) . . ?
C98 C99 C100 119.3(2) . . ?
F15 C100 C99 116.1(2) . . ?
F15 C100 C95 119.2(2) . . ?
C99 C100 C95 124.8(2) . . ?
C102 C101 C106 113.29(19) . . ?
C102 C101 B1 127.3(2) . . ?
C106 C101 B1 119.3(2) . . ?
F16 C102 C103 115.0(2) . . ?
F16 C102 C101 121.19(19) . . ?
C103 C102 C101 123.8(2) . . ?
F17 C103 C104 119.7(2) . . ?
F17 C103 C102 120.6(2) . . ?
C104 C103 C102 119.7(2) . . ?
F18 C104 C103 120.6(2) . . ?
F18 C104 C105 120.1(2) . . ?
C103 C104 C105 119.2(2) . . ?
F19 C105 C104 119.68(19) . . ?
F19 C105 C106 121.3(2) . . ?
C104 C105 C106 119.0(2) . . ?
F20 C106 C105 116.16(19) . . ?
F20 C106 C101 119.16(19) . . ?
C105 C106 C101 124.6(2) . . ?
C112 C107 C108 113.2(2) . . ?
C112 C107 B2 125.9(2) . . ?
C108 C107 B2 120.6(2) . . ?
F21 C108 C109 116.1(2) . . ?
F21 C108 C107 119.3(2) . . ?
C109 C108 C107 124.6(2) . . ?
F22 C109 C110 120.5(2) . . ?
F22 C109 C108 120.4(2) . . ?
C110 C109 C108 119.1(2) . . ?
F23 C110 C111 120.6(3) . . ?
F23 C110 C109 120.3(3) . . ?
C111 C110 C109 119.2(2) . . ?
F24 C111 C110 120.1(2) . . ?
F24 C111 C112 120.1(2) . . ?
C110 C111 C112 119.8(2) . . ?
F25 C112 C111 114.9(2) . . ?
F25 C112 C107 121.00(19) . . ?
C111 C112 C107 124.1(2) . . ?
C114 C113 C118 112.74(19) . . ?
C114 C113 B2 128.38(19) . . ?
C118 C113 B2 118.57(18) . . ?
F26 C114 C115 114.96(19) . . ?
F26 C114 C113 120.94(19) . . ?
C115 C114 C113 124.1(2) . . ?
F27 C115 C116 119.8(2) . . ?
F27 C115 C114 119.9(2) . . ?
C116 C115 C114 120.3(2) . . ?
F28 C116 C115 121.1(2) . . ?
F28 C116 C117 120.5(2) . . ?
C115 C116 C117 118.5(2) . . ?
F29 C117 C116 119.62(19) . . ?
F29 C117 C118 121.11(19) . . ?
C116 C117 C118 119.3(2) . . ?
F30 C118 C117 116.55(18) . . ?
F30 C118 C113 118.37(18) . . ?
C117 C118 C113 125.1(2) . . ?
C120 C119 C124 113.1(2) . . ?
C120 C119 B2 127.8(2) . . ?
C124 C119 B2 118.9(2) . . ?
F31 C120 C119 121.2(2) . . ?
F31 C120 C121 114.8(2) . . ?
C119 C120 C121 124.0(2) . . ?
F32 C121 C122 119.5(2) . . ?
F32 C121 C120 120.5(2) . . ?
C122 C121 C120 120.0(2) . . ?
F33 C122 C121 120.7(2) . . ?
F33 C122 C123 120.7(3) . . ?
C121 C122 C123 118.6(2) . . ?
F34 C123 C124 120.3(2) . . ?
F34 C123 C122 120.2(2) . . ?
C124 C123 C122 119.4(2) . . ?
F35 C124 C123 115.6(2) . . ?
F35 C124 C119 119.4(2) . . ?
C123 C124 C119 124.9(2) . . ?
C126 C125 C130 113.4(2) . . ?
C126 C125 B2 125.3(2) . . ?
C130 C125 B2 120.97(19) . . ?
F36 C126 C125 121.52(19) . . ?
F36 C126 C127 114.8(2) . . ?
C125 C126 C127 123.7(2) . . ?
F37 C127 C128 120.4(2) . . ?
F37 C127 C126 119.2(2) . . ?
C128 C127 C126 120.4(2) . . ?
F38 C128 C127 120.5(2) . . ?
F38 C128 C129 120.8(2) . . ?
C127 C128 C129 118.7(2) . . ?
F39 C129 C130 121.0(2) . . ?
F39 C129 C128 120.0(2) . . ?
C130 C129 C128 119.0(2) . . ?
F40 C130 C129 116.1(2) . . ?
F40 C130 C125 119.21(19) . . ?
C129 C130 C125 124.7(2) . . ?
Cl1B C131 Cl2B 110.9(3) . . ?
Cl2 C131 Cl1 110.5(3) . . ?
Cl2 C131 H13A 109.5 . . ?
Cl1 C131 H13A 109.5 . . ?
Cl2 C131 H13B 109.5 . . ?
Cl1 C131 H13B 109.5 . . ?
H13A C131 H13B 108.1 . . ?
Cl4 C132 Cl3 112.55(16) . . ?
Cl4 C132 H13C 109.1 . . ?
Cl3 C132 H13C 109.1 . . ?
Cl4 C132 H13D 109.1 . . ?
Cl3 C132 H13D 109.1 . . ?
H13C C132 H13D 107.8 . . ?
C1 N1 C2 110.15(17) . . ?
C1 N1 C4 125.23(17) . . ?
C2 N1 C4 124.52(17) . . ?
C1 N2 C3 110.60(17) . . ?
C1 N2 C23 123.98(17) . . ?
C3 N2 C23 125.38(17) . . ?
C42 N3 C43 110.50(18) . . ?
C42 N3 C45 123.42(17) . . ?
C43 N3 C45 126.01(18) . . ?
C42 N4 C44 110.34(18) . . ?
C42 N4 C64 124.71(17) . . ?
C44 N4 C64 124.95(18) . . ?
Zn1 O1 Zn1 99.84(8) . 2_676 ?
Zn1 O1 H1 128(3) . . ?
Zn1 O1 H1 131(3) 2_676 . ?
Zn2 O2 Zn2 99.93(8) . 2_567 ?
Zn2 O2 H2A 126(3) . . ?
Zn2 O2 H2A 129(3) 2_567 . ?
C89 B1 C83 113.1(2) . . ?
C89 B1 C101 103.68(19) . . ?
C83 B1 C101 112.6(2) . . ?
C89 B1 C95 112.9(2) . . ?
C83 B1 C95 101.86(19) . . ?
C101 B1 C95 113.12(19) . . ?
C107 B2 C125 101.44(17) . . ?
C107 B2 C113 113.35(17) . . ?
C125 B2 C113 113.60(18) . . ?
C107 B2 C119 114.27(18) . . ?
C125 B2 C119 113.14(18) . . ?
C113 B2 C119 101.58(17) . . ?
O1 Zn1 O1 80.16(8) . 2_676 ?
O1 Zn1 C1 146.30(8) . . ?
O1 Zn1 C1 133.33(8) 2_676 . ?
O1 Zn1 Zn1 40.47(5) . 2_676 ?
O1 Zn1 Zn1 39.69(5) 2_676 2_676 ?
C1 Zn1 Zn1 172.43(6) . 2_676 ?
O2 Zn2 O2 80.07(8) . 2_567 ?
O2 Zn2 C42 146.21(8) . . ?
O2 Zn2 C42 133.26(8) 2_567 . ?
O2 Zn2 Zn2 40.45(5) . 2_567 ?
O2 Zn2 Zn2 39.62(5) 2_567 2_567 ?
C42 Zn2 Zn2 171.66(6) . 2_567 ?

loop_
_geom_bond_atom_site_label_1
_geom_bond_atom_site_label_2
_geom_bond_distance
_geom_bond_site_symmetry_2
_geom_bond_publ_flag
C1 N2 1.356(3) . ?
C1 N1 1.361(3) . ?
C1 Zn1 1.980(2) . ?
C2 C3 1.344(3) . ?
C2 N1 1.381(3) . ?
C2 H2 0.9500 . ?
C3 N2 1.380(3) . ?
C3 H3 0.9500 . ?
C4 N1 1.506(3) . ?
C4 C17 1.536(3) . ?
C4 C5 1.538(3) . ?
C4 C11 1.554(3) . ?
C5 C10 1.391(3) . ?
C5 C6 1.404(3) . ?
C6 C7 1.386(3) . ?
C6 H6 0.9500 . ?
C7 C8 1.391(4) . ?
C7 H7 0.9500 . ?
C8 C9 1.374(4) . ?
C8 H8 0.9500 . ?
C9 C10 1.400(3) . ?
C9 H9 0.9500 . ?
C10 H10 0.9500 . ?
C11 C12 1.390(3) . ?
C11 C16 1.403(3) . ?
C12 C13 1.393(3) . ?
C12 H12 0.9500 . ?
C13 C14 1.382(3) . ?
C13 H13 0.9500 . ?
C14 C15 1.386(4) . ?
C14 H14 0.9500 . ?
C15 C16 1.388(3) . ?
C15 H15 0.9500 . ?
C16 H16 0.9500 . ?
C17 C22 1.386(3) . ?
C17 C18 1.402(3) . ?
C18 C19 1.386(3) . ?
C18 H18 0.9500 . ?
C19 C20 1.386(3) . ?
C19 H19 0.9500 . ?
C20 C21 1.383(3) . ?
C20 H20 0.9500 . ?
C21 C22 1.392(3) . ?
C21 H21 0.9500 . ?
C22 H22 0.9500 . ?
C23 N2 1.509(3) . ?
C23 C24 1.537(3) . ?
C23 C36 1.543(3) . ?
C23 C30 1.544(3) . ?
C24 C25 1.387(3) . ?
C24 C29 1.400(3) . ?
C25 C26 1.390(3) . ?
C25 H25 0.9500 . ?
C26 C27 1.380(4) . ?
C26 H26 0.9500 . ?
C27 C28 1.382(4) . ?
C27 H27 0.9500 . ?
C28 C29 1.387(3) . ?
C28 H28 0.9500 . ?
C29 H29 0.9500 . ?
C30 C35 1.391(3) . ?
C30 C31 1.401(3) . ?
C31 C32 1.385(3) . ?
C31 H31 0.9500 . ?
C32 C33 1.387(4) . ?
C32 H32 0.9500 . ?
C33 C34 1.381(4) . ?
C33 H33 0.9500 . ?
C34 C35 1.389(4) . ?
C34 H34 0.9500 . ?
C35 H35 0.9500 . ?
C36 C37 1.392(3) . ?
C36 C41 1.403(3) . ?
C37 C38 1.399(3) . ?
C37 H37 0.9500 . ?
C38 C39 1.382(3) . ?
C38 H38 0.9500 . ?
C39 C40 1.386(3) . ?
C39 H39 0.9500 . ?
C40 C41 1.382(3) . ?
C40 H40 0.9500 . ?
C41 H41 0.9500 . ?
C42 N4 1.354(3) . ?
C42 N3 1.355(3) . ?
C42 Zn2 1.986(2) . ?
C43 C44 1.344(3) . ?
C43 N3 1.386(3) . ?
C43 H43 0.9500 . ?
C44 N4 1.379(3) . ?
C44 H44 0.9500 . ?
C45 N3 1.510(3) . ?
C45 C46 1.540(3) . ?
C45 C52 1.545(3) . ?
C45 C58 1.546(3) . ?
C46 C51 1.395(3) . ?
C46 C47 1.404(3) . ?
C47 C48 1.383(3) . ?
C47 H47 0.9500 . ?
C48 C49 1.392(4) . ?
C48 H48 0.9500 . ?
C49 C50 1.380(3) . ?
C49 H49 0.9500 . ?
C50 C51 1.391(3) . ?
C50 H50 0.9500 . ?
C51 H51 0.9500 . ?
C52 C53 1.385(3) . ?
C52 C57 1.399(3) . ?
C53 C54 1.395(3) . ?
C53 H53 0.9500 . ?
C54 C55 1.385(4) . ?
C54 H54 0.9500 . ?
C55 C56 1.384(4) . ?
C55 H55 0.9500 . ?
C56 C57 1.387(3) . ?
C56 H56 0.9500 . ?
C57 H57 0.9500 . ?
C58 C63 1.383(4) . ?
C58 C59 1.404(4) . ?
C59 C60 1.388(4) . ?
C59 H59 0.9500 . ?
C60 C61 1.381(5) . ?
C60 H60 0.9500 . ?
C61 C62 1.376(5) . ?
C61 H61 0.9500 . ?
C62 C63 1.398(4) . ?
C62 H62 0.9500 . ?
C63 H63 0.9500 . ?
C64 N4 1.506(3) . ?
C64 C71 1.539(3) . ?
C64 C77 1.539(3) . ?
C64 C65 1.548(3) . ?
C65 C66 1.394(3) . ?
C65 C70 1.394(3) . ?
C66 C67 1.389(3) . ?
C66 H66 0.9500 . ?
C67 C68 1.387(4) . ?
C67 H67 0.9500 . ?
C68 C69 1.374(4) . ?
C68 H68 0.9500 . ?
C69 C70 1.394(3) . ?
C69 H69 0.9500 . ?
C70 H70 0.9500 . ?
C71 C72 1.393(3) . ?
C71 C76 1.397(3) . ?
C72 C73 1.387(3) . ?
C72 H72 0.9500 . ?
C73 C74 1.386(4) . ?
C73 H73 0.9500 . ?
C74 C75 1.380(4) . ?
C74 H74 0.9500 . ?
C75 C76 1.388(3) . ?
C75 H75 0.9500 . ?
C76 H76 0.9500 . ?
C77 C82 1.386(3) . ?
C77 C78 1.397(3) . ?
C78 C79 1.384(3) . ?
C78 H78 0.9500 . ?
C79 C80 1.393(4) . ?
C79 H79 0.9500 . ?
C80 C81 1.379(3) . ?
C80 H80 0.9500 . ?
C81 C82 1.393(3) . ?
C81 H81 0.9500 . ?
C82 H82 0.9500 . ?
C83 C84 1.381(4) . ?
C83 C88 1.396(3) . ?
C83 B1 1.648(4) . ?
C84 F1 1.359(3) . ?
C84 C85 1.385(4) . ?
C85 F2 1.347(4) . ?
C85 C86 1.372(5) . ?
C86 F3 1.339(4) . ?
C86 C87 1.359(6) . ?
C87 F4 1.351(4) . ?
C87 C88 1.375(5) . ?
C88 F5 1.351(4) . ?
C89 C94 1.387(4) . ?
C89 C90 1.387(4) . ?
C89 B1 1.645(4) . ?
C90 F6 1.349(4) . ?
C90 C91 1.381(4) . ?
C91 F7 1.345(4) . ?
C91 C92 1.376(6) . ?
C92 F8 1.342(4) . ?
C92 C93 1.371(5) . ?
C93 F9 1.352(4) . ?
C93 C94 1.374(4) . ?
C94 F10 1.353(3) . ?
C95 C100 1.389(3) . ?
C95 C96 1.391(3) . ?
C95 B1 1.662(3) . ?
C96 F11 1.346(3) . ?
C96 C97 1.389(3) . ?
C97 F12 1.347(3) . ?
C97 C98 1.372(4) . ?
C98 F13 1.349(3) . ?
C98 C99 1.372(4) . ?
C99 F14 1.346(3) . ?
C99 C100 1.377(3) . ?
C100 F15 1.358(3) . ?
C101 C102 1.387(3) . ?
C101 C106 1.391(3) . ?
C101 B1 1.652(3) . ?
C102 F16 1.353(2) . ?
C102 C103 1.386(3) . ?
C103 F17 1.345(3) . ?
C103 C104 1.368(3) . ?
C104 F18 1.342(2) . ?
C104 C105 1.377(3) . ?
C105 F19 1.344(2) . ?
C105 C106 1.377(3) . ?
C106 F20 1.358(2) . ?
C107 C112 1.385(3) . ?
C107 C108 1.389(3) . ?
C107 B2 1.646(3) . ?
C108 F21 1.354(3) . ?
C108 C109 1.378(3) . ?
C109 F22 1.342(3) . ?
C109 C110 1.373(4) . ?
C110 F23 1.348(3) . ?
C110 C111 1.367(4) . ?
C111 F24 1.348(3) . ?
C111 C112 1.377(3) . ?
C112 F25 1.352(3) . ?
C113 C114 1.386(3) . ?
C113 C118 1.395(3) . ?
C113 B2 1.651(3) . ?
C114 F26 1.359(2) . ?
C114 C115 1.382(3) . ?
C115 F27 1.350(2) . ?
C115 C116 1.373(3) . ?
C116 F28 1.340(2) . ?
C116 C117 1.376(3) . ?
C117 F29 1.349(2) . ?
C117 C118 1.376(3) . ?
C118 F30 1.354(2) . ?
C119 C120 1.385(3) . ?
C119 C124 1.391(3) . ?
C119 B2 1.656(3) . ?
C120 F31 1.353(3) . ?
C120 C121 1.387(3) . ?
C121 F32 1.348(3) . ?
C121 C122 1.375(4) . ?
C122 F33 1.340(3) . ?
C122 C123 1.376(4) . ?
C123 F34 1.346(3) . ?
C123 C124 1.375(3) . ?
C124 F35 1.355(3) . ?
C125 C126 1.384(3) . ?
C125 C130 1.393(3) . ?
C125 B2 1.650(3) . ?
C126 F36 1.352(3) . ?
C126 C127 1.386(3) . ?
C127 F37 1.352(3) . ?
C127 C128 1.365(4) . ?
C128 F38 1.346(3) . ?
C128 C129 1.384(4) . ?
C129 F39 1.341(3) . ?
C129 C130 1.379(3) . ?
C130 F40 1.352(3) . ?
C131 Cl2 1.630(9) . ?
C131 Cl1B 1.658(6) . ?
C131 Cl2B 1.849(8) . ?
C131 Cl1 1.882(6) . ?
C131 H13A 0.9900 . ?
C131 H13B 0.9900 . ?
C132 Cl4 1.732(3) . ?
C132 Cl3 1.751(3) . ?
C132 H13C 0.9900 . ?
C132 H13D 0.9900 . ?
O1 Zn1 1.9072(16) . ?
O1 Zn1 1.9382(17) 2_676 ?
O1 H1 0.79(4) . ?
O2 Zn2 1.9086(17) . ?
O2 Zn2 1.9416(17) 2_567 ?
O2 H2A 0.76(4) . ?
Zn1 Zn1 2.9424(5) 2_676 ?
Zn2 Zn2 2.9480(5) 2_567 ?

loop_
_geom_torsion_atom_site_label_1
_geom_torsion_atom_site_label_2
_geom_torsion_atom_site_label_3
_geom_torsion_atom_site_label_4
_geom_torsion
_geom_torsion_site_symmetry_1
_geom_torsion_site_symmetry_2
_geom_torsion_site_symmetry_3
_geom_torsion_site_symmetry_4
_geom_torsion_publ_flag
N1 C2 C3 N2 0.3(2) . . . . ?
N1 C4 C5 C10 -136.9(2) . . . . ?
C17 C4 C5 C10 -16.4(3) . . . . ?
C11 C4 C5 C10 105.6(2) . . . . ?
N1 C4 C5 C6 44.6(2) . . . . ?
C17 C4 C5 C6 165.07(19) . . . . ?
C11 C4 C5 C6 -72.9(2) . . . . ?
C10 C5 C6 C7 0.2(3) . . . . ?
C4 C5 C6 C7 178.8(2) . . . . ?
C5 C6 C7 C8 0.4(3) . . . . ?
C6 C7 C8 C9 -0.8(4) . . . . ?
C7 C8 C9 C10 0.7(4) . . . . ?
C6 C5 C10 C9 -0.3(3) . . . . ?
C4 C5 C10 C9 -178.8(2) . . . . ?
C8 C9 C10 C5 -0.2(3) . . . . ?
N1 C4 C11 C12 -103.2(2) . . . . ?
C17 C4 C11 C12 138.4(2) . . . . ?
C5 C4 C11 C12 12.3(3) . . . . ?
N1 C4 C11 C16 77.5(2) . . . . ?
C17 C4 C11 C16 -40.9(2) . . . . ?
C5 C4 C11 C16 -167.00(19) . . . . ?
C16 C11 C12 C13 -0.4(3) . . . . ?
C4 C11 C12 C13 -179.7(2) . . . . ?
C11 C12 C13 C14 -0.4(4) . . . . ?
C12 C13 C14 C15 0.4(4) . . . . ?
C13 C14 C15 C16 0.2(4) . . . . ?
C14 C15 C16 C11 -1.0(3) . . . . ?
C12 C11 C16 C15 1.0(3) . . . . ?
C4 C11 C16 C15 -179.6(2) . . . . ?
N1 C4 C17 C22 3.3(3) . . . . ?
C5 C4 C17 C22 -114.6(2) . . . . ?
C11 C4 C17 C22 121.1(2) . . . . ?
N1 C4 C17 C18 -171.55(17) . . . . ?
C5 C4 C17 C18 70.5(2) . . . . ?
C11 C4 C17 C18 -53.8(2) . . . . ?
C22 C17 C18 C19 1.8(3) . . . . ?
C4 C17 C18 C19 176.93(19) . . . . ?
C17 C18 C19 C20 -1.6(3) . . . . ?
C18 C19 C20 C21 0.2(3) . . . . ?
C19 C20 C21 C22 0.9(3) . . . . ?
C18 C17 C22 C21 -0.6(3) . . . . ?
C4 C17 C22 C21 -175.5(2) . . . . ?
C20 C21 C22 C17 -0.7(3) . . . . ?
N2 C23 C24 C25 -8.5(3) . . . . ?
C36 C23 C24 C25 109.2(2) . . . . ?
C30 C23 C24 C25 -126.2(2) . . . . ?
N2 C23 C24 C29 167.10(18) . . . . ?
C36 C23 C24 C29 -75.1(2) . . . . ?
C30 C23 C24 C29 49.4(2) . . . . ?
C29 C24 C25 C26 -0.2(3) . . . . ?
C23 C24 C25 C26 175.4(2) . . . . ?
C24 C25 C26 C27 0.0(4) . . . . ?
C25 C26 C27 C28 0.1(4) . . . . ?
C26 C27 C28 C29 0.0(4) . . . . ?
C27 C28 C29 C24 -0.2(3) . . . . ?
C25 C24 C29 C28 0.3(3) . . . . ?
C23 C24 C29 C28 -175.58(19) . . . . ?
N2 C23 C30 C35 106.0(2) . . . . ?
C24 C23 C30 C35 -135.5(2) . . . . ?
C36 C23 C30 C35 -10.2(3) . . . . ?
N2 C23 C30 C31 -75.0(2) . . . . ?
C24 C23 C30 C31 43.5(3) . . . . ?
C36 C23 C30 C31 168.84(19) . . . . ?
C35 C30 C31 C32 -1.2(4) . . . . ?
C23 C30 C31 C32 179.7(2) . . . . ?
C30 C31 C32 C33 0.4(4) . . . . ?
C31 C32 C33 C34 0.6(5) . . . . ?
C32 C33 C34 C35 -1.0(5) . . . . ?
C33 C34 C35 C30 0.2(5) . . . . ?
C31 C30 C35 C34 0.8(4) . . . . ?
C23 C30 C35 C34 179.9(2) . . . . ?
N2 C23 C36 C37 134.6(2) . . . . ?
C24 C23 C36 C37 14.5(3) . . . . ?
C30 C23 C36 C37 -107.4(2) . . . . ?
N2 C23 C36 C41 -47.7(2) . . . . ?
C24 C23 C36 C41 -167.88(19) . . . . ?
C30 C23 C36 C41 70.3(2) . . . . ?
C41 C36 C37 C38 -0.4(3) . . . . ?
C23 C36 C37 C38 177.2(2) . . . . ?
C36 C37 C38 C39 0.1(4) . . . . ?
C37 C38 C39 C40 -0.2(4) . . . . ?
C38 C39 C40 C41 0.6(4) . . . . ?
C39 C40 C41 C36 -1.0(3) . . . . ?
C37 C36 C41 C40 0.8(3) . . . . ?
C23 C36 C41 C40 -176.9(2) . . . . ?
N3 C43 C44 N4 0.0(3) . . . . ?
N3 C45 C46 C51 -131.9(2) . . . . ?
C52 C45 C46 C51 -12.4(3) . . . . ?
C58 C45 C46 C51 111.3(2) . . . . ?
N3 C45 C46 C47 48.2(3) . . . . ?
C52 C45 C46 C47 167.7(2) . . . . ?
C58 C45 C46 C47 -68.5(3) . . . . ?
C51 C46 C47 C48 -1.7(4) . . . . ?
C45 C46 C47 C48 178.2(2) . . . . ?
C46 C47 C48 C49 0.4(4) . . . . ?
C47 C48 C49 C50 0.7(4) . . . . ?
C48 C49 C50 C51 -0.6(4) . . . . ?
C49 C50 C51 C46 -0.7(4) . . . . ?
C47 C46 C51 C50 1.8(3) . . . . ?
C45 C46 C51 C50 -178.0(2) . . . . ?
N3 C45 C52 C53 16.6(3) . . . . ?
C46 C45 C52 C53 -100.0(2) . . . . ?
C58 C45 C52 C53 134.3(2) . . . . ?
N3 C45 C52 C57 -163.05(19) . . . . ?
C46 C45 C52 C57 80.3(2) . . . . ?
C58 C45 C52 C57 -45.3(3) . . . . ?
C57 C52 C53 C54 0.2(3) . . . . ?
C45 C52 C53 C54 -179.5(2) . . . . ?
C52 C53 C54 C55 0.3(4) . . . . ?
C53 C54 C55 C56 -0.4(4) . . . . ?
C54 C55 C56 C57 0.0(4) . . . . ?
C55 C56 C57 C52 0.5(4) . . . . ?
C53 C52 C57 C56 -0.6(3) . . . . ?
C45 C52 C57 C56 179.1(2) . . . . ?
N3 C45 C58 C63 -104.7(3) . . . . ?
C46 C45 C58 C63 10.4(3) . . . . ?
C52 C45 C58 C63 136.3(2) . . . . ?
N3 C45 C58 C59 73.3(3) . . . . ?
C46 C45 C58 C59 -171.6(2) . . . . ?
C52 C45 C58 C59 -45.7(3) . . . . ?
C63 C58 C59 C60 3.6(4) . . . . ?
C45 C58 C59 C60 -174.5(2) . . . . ?
C58 C59 C60 C61 -1.9(4) . . . . ?
C59 C60 C61 C62 -0.7(4) . . . . ?
C60 C61 C62 C63 1.4(5) . . . . ?
C59 C58 C63 C62 -2.9(4) . . . . ?
C45 C58 C63 C62 175.1(2) . . . . ?
C61 C62 C63 C58 0.4(4) . . . . ?
N4 C64 C65 C66 -79.7(2) . . . . ?
C71 C64 C65 C66 163.9(2) . . . . ?
C77 C64 C65 C66 38.3(3) . . . . ?
N4 C64 C65 C70 99.7(2) . . . . ?
C71 C64 C65 C70 -16.6(3) . . . . ?
C77 C64 C65 C70 -142.3(2) . . . . ?
C70 C65 C66 C67 -1.0(4) . . . . ?
C64 C65 C66 C67 178.5(2) . . . . ?
C65 C66 C67 C68 1.0(4) . . . . ?
C66 C67 C68 C69 -0.6(4) . . . . ?
C67 C68 C69 C70 0.2(4) . . . . ?
C68 C69 C70 C65 -0.3(4) . . . . ?
C66 C65 C70 C69 0.7(3) . . . . ?
C64 C65 C70 C69 -178.8(2) . . . . ?
N4 C64 C71 C72 -37.5(3) . . . . ?
C77 C64 C71 C72 -157.9(2) . . . . ?
C65 C64 C71 C72 79.6(2) . . . . ?
N4 C64 C71 C76 149.8(2) . . . . ?
C77 C64 C71 C76 29.3(3) . . . . ?
C65 C64 C71 C76 -93.1(2) . . . . ?
C76 C71 C72 C73 1.5(3) . . . . ?
C64 C71 C72 C73 -171.5(2) . . . . ?
C71 C72 C73 C74 -0.5(4) . . . . ?
C72 C73 C74 C75 -0.7(4) . . . . ?
C73 C74 C75 C76 1.0(4) . . . . ?
C74 C75 C76 C71 0.1(4) . . . . ?
C72 C71 C76 C75 -1.3(3) . . . . ?
C64 C71 C76 C75 171.5(2) . . . . ?
N4 C64 C77 C82 -7.9(3) . . . . ?
C71 C64 C77 C82 111.2(2) . . . . ?
C65 C64 C77 C82 -125.3(2) . . . . ?
N4 C64 C77 C78 167.86(19) . . . . ?
C71 C64 C77 C78 -73.0(3) . . . . ?
C65 C64 C77 C78 50.5(3) . . . . ?
C82 C77 C78 C79 -3.0(3) . . . . ?
C64 C77 C78 C79 -179.0(2) . . . . ?
C77 C78 C79 C80 2.0(4) . . . . ?
C78 C79 C80 C81 0.2(4) . . . . ?
C79 C80 C81 C82 -1.4(4) . . . . ?
C78 C77 C82 C81 1.8(3) . . . . ?
C64 C77 C82 C81 177.6(2) . . . . ?
C80 C81 C82 C77 0.4(4) . . . . ?
C88 C83 C84 F1 177.4(2) . . . . ?
B1 C83 C84 F1 3.4(4) . . . . ?
C88 C83 C84 C85 -2.3(4) . . . . ?
B1 C83 C84 C85 -176.3(2) . . . . ?
F1 C84 C85 F2 -1.4(4) . . . . ?
C83 C84 C85 F2 178.4(2) . . . . ?
F1 C84 C85 C86 179.7(2) . . . . ?
C83 C84 C85 C86 -0.6(4) . . . . ?
F2 C85 C86 F3 1.2(4) . . . . ?
C84 C85 C86 F3 -179.9(3) . . . . ?
F2 C85 C86 C87 -176.9(3) . . . . ?
C84 C85 C86 C87 2.0(4) . . . . ?
F3 C86 C87 F4 0.3(5) . . . . ?
C85 C86 C87 F4 178.4(3) . . . . ?
F3 C86 C87 C88 -178.5(3) . . . . ?
C85 C86 C87 C88 -0.4(5) . . . . ?
F4 C87 C88 F5 -0.5(4) . . . . ?
C86 C87 C88 F5 178.2(3) . . . . ?
F4 C87 C88 C83 178.4(2) . . . . ?
C86 C87 C88 C83 -2.9(4) . . . . ?
C84 C83 C88 F5 -177.1(2) . . . . ?
B1 C83 C88 F5 -2.4(3) . . . . ?
C84 C83 C88 C87 4.0(4) . . . . ?
B1 C83 C88 C87 178.7(2) . . . . ?
C94 C89 C90 F6 -174.5(2) . . . . ?
B1 C89 C90 F6 3.1(4) . . . . ?
C94 C89 C90 C91 4.9(4) . . . . ?
B1 C89 C90 C91 -177.5(2) . . . . ?
F6 C90 C91 F7 -1.2(4) . . . . ?
C89 C90 C91 F7 179.3(2) . . . . ?
F6 C90 C91 C92 177.1(3) . . . . ?
C89 C90 C91 C92 -2.3(4) . . . . ?
F7 C91 C92 F8 -1.4(5) . . . . ?
C90 C91 C92 F8 -179.8(3) . . . . ?
F7 C91 C92 C93 176.7(3) . . . . ?
C90 C91 C92 C93 -1.7(5) . . . . ?
F8 C92 C93 F9 0.0(5) . . . . ?
C91 C92 C93 F9 -178.1(3) . . . . ?
F8 C92 C93 C94 -179.3(3) . . . . ?
C91 C92 C93 C94 2.6(5) . . . . ?
F9 C93 C94 F10 -0.7(4) . . . . ?
C92 C93 C94 F10 178.7(3) . . . . ?
F9 C93 C94 C89 -178.9(3) . . . . ?
C92 C93 C94 C89 0.4(4) . . . . ?
C90 C89 C94 F10 177.8(2) . . . . ?
B1 C89 C94 F10 -0.1(3) . . . . ?
C90 C89 C94 C93 -4.0(4) . . . . ?
B1 C89 C94 C93 178.2(2) . . . . ?
C100 C95 C96 F11 176.4(2) . . . . ?
B1 C95 C96 F11 2.2(4) . . . . ?
C100 C95 C96 C97 -2.7(4) . . . . ?
B1 C95 C96 C97 -176.9(2) . . . . ?
F11 C96 C97 F12 1.3(4) . . . . ?
C95 C96 C97 F12 -179.5(2) . . . . ?
F11 C96 C97 C98 -177.6(2) . . . . ?
C95 C96 C97 C98 1.6(4) . . . . ?
F12 C97 C98 F13 0.7(4) . . . . ?
C96 C97 C98 F13 179.7(2) . . . . ?
F12 C97 C98 C99 -178.6(2) . . . . ?
C96 C97 C98 C99 0.4(4) . . . . ?
F13 C98 C99 F14 -0.6(4) . . . . ?
C97 C98 C99 F14 178.7(2) . . . . ?
F13 C98 C99 C100 179.8(2) . . . . ?
C97 C98 C99 C100 -0.9(4) . . . . ?
F14 C99 C100 F15 0.2(3) . . . . ?
C98 C99 C100 F15 179.7(2) . . . . ?
F14 C99 C100 C95 179.9(2) . . . . ?
C98 C99 C100 C95 -0.5(4) . . . . ?
C96 C95 C100 F15 -178.0(2) . . . . ?
B1 C95 C100 F15 -3.3(3) . . . . ?
C96 C95 C100 C99 2.2(4) . . . . ?
B1 C95 C100 C99 177.0(2) . . . . ?
C106 C101 C102 F16 -175.5(2) . . . . ?
B1 C101 C102 F16 2.7(4) . . . . ?
C106 C101 C102 C103 5.4(3) . . . . ?
B1 C101 C102 C103 -176.4(2) . . . . ?
F16 C102 C103 F17 -1.3(3) . . . . ?
C101 C102 C103 F17 177.8(2) . . . . ?
F16 C102 C103 C104 178.9(2) . . . . ?
C101 C102 C103 C104 -1.9(4) . . . . ?
F17 C103 C104 F18 -3.1(3) . . . . ?
C102 C103 C104 F18 176.7(2) . . . . ?
F17 C103 C104 C105 177.6(2) . . . . ?
C102 C103 C104 C105 -2.7(4) . . . . ?
F18 C104 C105 F19 2.9(3) . . . . ?
C103 C104 C105 F19 -177.7(2) . . . . ?
F18 C104 C105 C106 -176.0(2) . . . . ?
C103 C104 C105 C106 3.3(3) . . . . ?
F19 C105 C106 F20 -1.0(3) . . . . ?
C104 C105 C106 F20 178.0(2) . . . . ?
F19 C105 C106 C101 -178.4(2) . . . . ?
C104 C105 C106 C101 0.5(4) . . . . ?
C102 C101 C106 F20 177.96(19) . . . . ?
B1 C101 C106 F20 -0.5(3) . . . . ?
C102 C101 C106 C105 -4.7(3) . . . . ?
B1 C101 C106 C105 176.9(2) . . . . ?
C112 C107 C108 F21 -176.45(19) . . . . ?
B2 C107 C108 F21 -2.3(3) . . . . ?
C112 C107 C108 C109 3.9(3) . . . . ?
B2 C107 C108 C109 178.0(2) . . . . ?
F21 C108 C109 F22 -2.1(3) . . . . ?
C107 C108 C109 F22 177.6(2) . . . . ?
F21 C108 C109 C110 177.9(2) . . . . ?
C107 C108 C109 C110 -2.4(4) . . . . ?
F22 C109 C110 F23 -0.4(4) . . . . ?
C108 C109 C110 F23 179.6(2) . . . . ?
F22 C109 C110 C111 179.8(2) . . . . ?
C108 C109 C110 C111 -0.2(4) . . . . ?
F23 C110 C111 F24 1.5(4) . . . . ?
C109 C110 C111 F24 -178.7(2) . . . . ?
F23 C110 C111 C112 -178.9(2) . . . . ?
C109 C110 C111 C112 0.9(4) . . . . ?
F24 C111 C112 F25 1.1(3) . . . . ?
C110 C111 C112 F25 -178.5(2) . . . . ?
F24 C111 C112 C107 -179.6(2) . . . . ?
C110 C111 C112 C107 0.9(4) . . . . ?
C108 C107 C112 F25 176.27(19) . . . . ?
B2 C107 C112 F25 2.5(3) . . . . ?
C108 C107 C112 C111 -3.1(3) . . . . ?
B2 C107 C112 C111 -176.8(2) . . . . ?
C118 C113 C114 F26 -176.84(19) . . . . ?
B2 C113 C114 F26 -3.4(3) . . . . ?
C118 C113 C114 C115 1.8(3) . . . . ?
B2 C113 C114 C115 175.2(2) . . . . ?
F26 C114 C115 F27 -2.1(3) . . . . ?
C113 C114 C115 F27 179.2(2) . . . . ?
F26 C114 C115 C116 177.1(2) . . . . ?
C113 C114 C115 C116 -1.6(4) . . . . ?
F27 C115 C116 F28 -0.3(3) . . . . ?
C114 C115 C116 F28 -179.6(2) . . . . ?
F27 C115 C116 C117 179.2(2) . . . . ?
C114 C115 C116 C117 0.0(3) . . . . ?
F28 C116 C117 F29 1.1(3) . . . . ?
C115 C116 C117 F29 -178.5(2) . . . . ?
F28 C116 C117 C118 -179.3(2) . . . . ?
C115 C116 C117 C118 1.2(3) . . . . ?
F29 C117 C118 F30 -1.2(3) . . . . ?
C116 C117 C118 F30 179.15(19) . . . . ?
F29 C117 C118 C113 178.7(2) . . . . ?
C116 C117 C118 C113 -0.9(3) . . . . ?
C114 C113 C118 F30 179.40(18) . . . . ?
B2 C113 C118 F30 5.3(3) . . . . ?
C114 C113 C118 C117 -0.6(3) . . . . ?
B2 C113 C118 C117 -174.7(2) . . . . ?
C124 C119 C120 F31 -177.78(19) . . . . ?
B2 C119 C120 F31 -2.7(3) . . . . ?
C124 C119 C120 C121 1.5(3) . . . . ?
B2 C119 C120 C121 176.6(2) . . . . ?
F31 C120 C121 F32 -0.1(3) . . . . ?
C119 C120 C121 F32 -179.5(2) . . . . ?
F31 C120 C121 C122 179.1(2) . . . . ?
C119 C120 C121 C122 -0.2(4) . . . . ?
F32 C121 C122 F33 -0.5(4) . . . . ?
C120 C121 C122 F33 -179.8(2) . . . . ?
F32 C121 C122 C123 178.3(2) . . . . ?
C120 C121 C122 C123 -0.9(4) . . . . ?
F33 C122 C123 F34 -0.2(4) . . . . ?
C121 C122 C123 F34 -179.0(2) . . . . ?
F33 C122 C123 C124 179.6(2) . . . . ?
C121 C122 C123 C124 0.7(4) . . . . ?
F34 C123 C124 F35 -0.3(3) . . . . ?
C122 C123 C124 F35 179.9(2) . . . . ?
F34 C123 C124 C119 -179.5(2) . . . . ?
C122 C123 C124 C119 0.7(4) . . . . ?
C120 C119 C124 F35 179.06(19) . . . . ?
B2 C119 C124 F35 3.5(3) . . . . ?
C120 C119 C124 C123 -1.8(3) . . . . ?
B2 C119 C124 C123 -177.3(2) . . . . ?
C130 C125 C126 F36 177.0(2) . . . . ?
B2 C125 C126 F36 4.3(3) . . . . ?
C130 C125 C126 C127 -2.7(3) . . . . ?
B2 C125 C126 C127 -175.4(2) . . . . ?
F36 C126 C127 F37 1.6(3) . . . . ?
C125 C126 C127 F37 -178.7(2) . . . . ?
F36 C126 C127 C128 -178.7(2) . . . . ?
C125 C126 C127 C128 1.0(4) . . . . ?
F37 C127 C128 F38 0.5(4) . . . . ?
C126 C127 C128 F38 -179.2(2) . . . . ?
F37 C127 C128 C129 -179.7(2) . . . . ?
C126 C127 C128 C129 0.6(4) . . . . ?
F38 C128 C129 F39 -0.4(4) . . . . ?
C127 C128 C129 F39 179.9(2) . . . . ?
F38 C128 C129 C130 179.5(2) . . . . ?
C127 C128 C129 C130 -0.3(4) . . . . ?
F39 C129 C130 F40 -1.9(3) . . . . ?
C128 C129 C130 F40 178.3(2) . . . . ?
F39 C129 C130 C125 178.2(2) . . . . ?
C128 C129 C130 C125 -1.7(4) . . . . ?
C126 C125 C130 F40 -176.92(19) . . . . ?
B2 C125 C130 F40 -3.9(3) . . . . ?
C126 C125 C130 C129 3.0(3) . . . . ?
B2 C125 C130 C129 176.1(2) . . . . ?
N2 C1 N1 C2 -0.4(2) . . . . ?
Zn1 C1 N1 C2 176.06(17) . . . . ?
N2 C1 N1 C4 -176.92(18) . . . . ?
Zn1 C1 N1 C4 -0.4(3) . . . . ?
C3 C2 N1 C1 0.1(2) . . . . ?
C3 C2 N1 C4 176.60(19) . . . . ?
C17 C4 N1 C1 -77.4(2) . . . . ?
C5 C4 N1 C1 46.1(3) . . . . ?
C11 C4 N1 C1 165.59(19) . . . . ?
C17 C4 N1 C2 106.6(2) . . . . ?
C5 C4 N1 C2 -129.9(2) . . . . ?
C11 C4 N1 C2 -10.4(3) . . . . ?
N1 C1 N2 C3 0.6(2) . . . . ?
Zn1 C1 N2 C3 -176.28(15) . . . . ?
N1 C1 N2 C23 178.27(17) . . . . ?
Zn1 C1 N2 C23 1.4(3) . . . . ?
C2 C3 N2 C1 -0.6(2) . . . . ?
C2 C3 N2 C23 -178.19(19) . . . . ?
C24 C23 N2 C1 79.7(2) . . . . ?
C36 C23 N2 C1 -42.9(3) . . . . ?
C30 C23 N2 C1 -163.38(19) . . . . ?
C24 C23 N2 C3 -103.0(2) . . . . ?
C36 C23 N2 C3 134.4(2) . . . . ?
C30 C23 N2 C3 13.9(3) . . . . ?
N4 C42 N3 C43 -0.2(2) . . . . ?
Zn2 C42 N3 C43 176.46(16) . . . . ?
N4 C42 N3 C45 -177.39(18) . . . . ?
Zn2 C42 N3 C45 -0.7(3) . . . . ?
C44 C43 N3 C42 0.2(3) . . . . ?
C44 C43 N3 C45 177.2(2) . . . . ?
C46 C45 N3 C42 44.0(3) . . . . ?
C52 C45 N3 C42 -77.5(2) . . . . ?
C58 C45 N3 C42 164.0(2) . . . . ?
C46 C45 N3 C43 -132.7(2) . . . . ?
C52 C45 N3 C43 105.8(2) . . . . ?
C58 C45 N3 C43 -12.7(3) . . . . ?
N3 C42 N4 C44 0.2(2) . . . . ?
Zn2 C42 N4 C44 -176.25(17) . . . . ?
N3 C42 N4 C64 179.98(18) . . . . ?
Zn2 C42 N4 C64 3.5(3) . . . . ?
C43 C44 N4 C42 -0.1(3) . . . . ?
C43 C44 N4 C64 -179.9(2) . . . . ?
C71 C64 N4 C42 -46.8(3) . . . . ?
C77 C64 N4 C42 76.8(2) . . . . ?
C65 C64 N4 C42 -165.5(2) . . . . ?
C71 C64 N4 C44 133.0(2) . . . . ?
C77 C64 N4 C44 -103.4(2) . . . . ?
C65 C64 N4 C44 14.3(3) . . . . ?
C94 C89 B1 C83 -171.2(2) . . . . ?
C90 C89 B1 C83 11.2(3) . . . . ?
C94 C89 B1 C101 66.5(3) . . . . ?
C90 C89 B1 C101 -111.0(3) . . . . ?
C94 C89 B1 C95 -56.3(3) . . . . ?
C90 C89 B1 C95 126.2(3) . . . . ?
C84 C83 B1 C89 -131.2(3) . . . . ?
C88 C83 B1 C89 55.1(3) . . . . ?
C84 C83 B1 C101 -14.0(3) . . . . ?
C88 C83 B1 C101 172.2(2) . . . . ?
C84 C83 B1 C95 107.4(3) . . . . ?
C88 C83 B1 C95 -66.3(3) . . . . ?
C102 C101 B1 C89 -111.0(3) . . . . ?
C106 C101 B1 C89 67.2(3) . . . . ?
C102 C101 B1 C83 126.4(2) . . . . ?
C106 C101 B1 C83 -55.4(3) . . . . ?
C102 C101 B1 C95 11.6(3) . . . . ?
C106 C101 B1 C95 -170.2(2) . . . . ?
C100 C95 B1 C89 173.5(2) . . . . ?
C96 C95 B1 C89 -12.6(4) . . . . ?
C100 C95 B1 C83 -64.9(3) . . . . ?
C96 C95 B1 C83 109.0(3) . . . . ?
C100 C95 B1 C101 56.2(3) . . . . ?
C96 C95 B1 C101 -129.9(3) . . . . ?
C112 C107 B2 C125 102.9(2) . . . . ?
C108 C107 B2 C125 -70.4(2) . . . . ?
C112 C107 B2 C113 -19.2(3) . . . . ?
C108 C107 B2 C113 167.41(19) . . . . ?
C112 C107 B2 C119 -135.0(2) . . . . ?
C108 C107 B2 C119 51.6(3) . . . . ?
C126 C125 B2 C107 102.7(2) . . . . ?
C130 C125 B2 C107 -69.5(2) . . . . ?
C126 C125 B2 C113 -135.3(2) . . . . ?
C130 C125 B2 C113 52.5(3) . . . . ?
C126 C125 B2 C119 -20.2(3) . . . . ?
C130 C125 B2 C119 167.6(2) . . . . ?
C114 C113 B2 C107 131.8(2) . . . . ?
C118 C113 B2 C107 -55.1(3) . . . . ?
C114 C113 B2 C125 16.7(3) . . . . ?
C118 C113 B2 C125 -170.22(19) . . . . ?
C114 C113 B2 C119 -105.1(2) . . . . ?
C118 C113 B2 C119 68.0(2) . . . . ?
C120 C119 B2 C107 14.9(3) . . . . ?
C124 C119 B2 C107 -170.35(19) . . . . ?
C120 C119 B2 C125 130.3(2) . . . . ?
C124 C119 B2 C125 -54.9(3) . . . . ?
C120 C119 B2 C113 -107.6(2) . . . . ?
C124 C119 B2 C113 67.2(2) . . . . ?
